data_7101224
loop_
_publ_author_name
'Peter Vollhardt'
'Andrew D. Bond'
'Philip W. Leonard'
'Ulrich J. Lorenz'
'Tatiana V. Timofeeva'
'Glenn D. Whitener'
'Andrey A. Yakovenko'
'Yong Yu'

_publ_section_title
;
Hexaferrocenylbenzene
;
_journal_issue 24
_journal_name_full 'Chemical Communications'
_journal_paper_doi 10.1039/b604844g
_journal_year 2006
_chemical_formula_moiety 'C66 H54 Fe6, 0.5(C6 H4 Cl2)'
_chemical_formula_sum 'C69 H56 Cl Fe6'
_chemical_formula_weight 1255.69
_chemical_name_systematic
;
hexaferrocenylbenzene, 1,2-dichlorobenzene solvate
;
_space_group_IT_number 15
_symmetry_cell_setting monoclinic
_symmetry_space_group_name_Hall '-I 2ya'
_symmetry_space_group_name_H-M 'I 1 2/a 1'
_atom_sites_solution_hydrogens geom
_atom_sites_solution_primary direct
_atom_sites_solution_secondary difmap
_cell_angle_alpha 90.00
_cell_angle_beta 93.960(9)
_cell_angle_gamma 90.00
_cell_formula_units_Z 8
_cell_length_a 44.218(11)
_cell_length_b 11.535(2)
_cell_length_c 22.898(5)
_cell_measurement_reflns_used 4783
_cell_measurement_temperature 220(2)
_cell_measurement_theta_max 22.98
_cell_measurement_theta_min 2.66
_cell_volume 11651(4)
_computing_cell_refinement 'Bruker SAINT v.6.28a (Bruker AXS, 2001)'
_computing_data_collection 'Bruker SMART v.5.627 (Bruker AXS, 2001)'
_computing_data_reduction 'Bruker SAINT v.6.28a (Bruker AXS, 2001)'
_computing_molecular_graphics 'SHELXTL v.6.10 (Sheldrick, 2000)'
_computing_publication_material 'SHELXTL v.6.10 (Sheldrick, 2000)'
_computing_structure_refinement 'SHELXTL v.6.10 (Sheldrick, 2000)'
_computing_structure_solution 'SHELXTL v.6.10 (Sheldrick, 2000)'
_diffrn_ambient_temperature 220(2)
_diffrn_detector_area_resol_mean 25.6
_diffrn_measured_fraction_theta_full 0.979
_diffrn_measured_fraction_theta_max 0.979
_diffrn_measurement_device_type 'Bruker SMART Proteum 200 CCD'
_diffrn_measurement_method 'Thin slice \w-scans'
_diffrn_radiation_monochromator 'Silicon 111'
_diffrn_radiation_source 'Daresbury SRS, Station 9.8'
_diffrn_radiation_type synchrotron
_diffrn_radiation_wavelength 0.6850
_diffrn_reflns_av_R_equivalents 0.0838
_diffrn_reflns_av_sigmaI/netI 0.0849
_diffrn_reflns_limit_h_max 48
_diffrn_reflns_limit_h_min -48
_diffrn_reflns_limit_k_max 12
_diffrn_reflns_limit_k_min -12
_diffrn_reflns_limit_l_max 25
_diffrn_reflns_limit_l_min -25
_diffrn_reflns_number 29260
_diffrn_reflns_theta_full 23.29
_diffrn_reflns_theta_max 23.29
_diffrn_reflns_theta_min 3.53
_diffrn_standards_number 0
_exptl_absorpt_coefficient_mu 1.541
_exptl_absorpt_correction_T_max 0.985
_exptl_absorpt_correction_T_min 0.813
_exptl_absorpt_correction_type multi-scan
_exptl_absorpt_process_details
;
Correction applied by SADABS - the transmission factors are
not real since they include corrections for beam decay and possibly
crystal decay (the two cannot be distinguished).

The numbers listed in the CIF are those calculated by SHELXL.
;
_exptl_crystal_colour orange
_exptl_crystal_density_diffrn 1.432
_exptl_crystal_density_method 'not measured'
_exptl_crystal_description plate
_exptl_crystal_F_000 5144
_exptl_crystal_size_max 0.14
_exptl_crystal_size_mid 0.10
_exptl_crystal_size_min 0.01
_refine_diff_density_max 2.681
_refine_diff_density_min -0.981
_refine_diff_density_rms 0.185
_refine_ls_extinction_method none
_refine_ls_goodness_of_fit_ref 1.041
_refine_ls_hydrogen_treatment constr
_refine_ls_matrix_type full
_refine_ls_number_parameters 674
_refine_ls_number_reflns 8218
_refine_ls_number_restraints 399
_refine_ls_restrained_S_all 1.048
_refine_ls_R_factor_all 0.1325
_refine_ls_R_factor_gt 0.1051
_refine_ls_shift/su_max 0.000
_refine_ls_shift/su_mean 0.000
_refine_ls_structure_factor_coef Fsqd
_refine_ls_weighting_details 'calc w=1/[\s^2^(Fo^2^)+(0.1624P)^2^+214.3380P] where P=(Fo^2^+2Fc^2^)/3'
_refine_ls_weighting_scheme calc
_refine_ls_wR_factor_gt 0.2779
_refine_ls_wR_factor_ref 0.2913
_reflns_number_gt 5820
_reflns_number_total 8218
_reflns_threshold_expression I>2\s(I)
_cod_data_source_file b604844g.txt
_cod_original_sg_symbol_H-M 'I 2/a'
_cod_database_code 7101224

loop_
_symmetry_equiv_pos_as_xyz
'x, y, z'
'-x+1/2, y, -z'
'x+1/2, y+1/2, z+1/2'
'-x+1, y+1/2, -z+1/2'
'-x, -y, -z'
'x-1/2, -y, z'
'-x+1/2, -y+1/2, -z+1/2'
'x, -y+1/2, z+1/2'

loop_
_atom_site_label
_atom_site_type_symbol
_atom_site_fract_x
_atom_site_fract_y
_atom_site_fract_z
_atom_site_U_iso_or_equiv
_atom_site_adp_type
_atom_site_occupancy
_atom_site_symmetry_multiplicity
_atom_site_calc_flag
_atom_site_refinement_flags
Fe1 Fe 0.40924(4) 0.26942(13) 0.56173(7) 0.0394(5) Uani 1 1 d .
Fe2 Fe 0.47998(4) 0.40796(14) 0.76266(6) 0.0338(5) Uani 1 1 d .
Fe3 Fe 0.34772(4) 0.42504(15) 0.79648(7) 0.0428(5) Uani 1 1 d .
Fe4 Fe 0.38202(4) 0.89181(13) 0.78228(6) 0.0342(5) Uani 1 1 d .
Fe5 Fe 0.32559(4) 0.70820(15) 0.56188(7) 0.0398(5) Uani 1 1 d .
Fe6 Fe 0.44829(4) 0.74578(12) 0.52079(6) 0.0298(4) Uani 1 1 d .
C1 C 0.4190(2) 0.4888(8) 0.6471(4) 0.022(2) Uani 1 1 d U
C2 C 0.4128(2) 0.4933(8) 0.7070(4) 0.020(2) Uani 1 1 d U
C3 C 0.3917(2) 0.5785(9) 0.7253(4) 0.026(2) Uani 1 1 d U
C4 C 0.3825(2) 0.6688(7) 0.6877(4) 0.023(2) Uani 1 1 d DU
C5 C 0.3889(2) 0.6666(8) 0.6271(4) 0.019(2) Uani 1 1 d U
C6 C 0.4098(2) 0.5806(8) 0.6088(4) 0.024(2) Uani 1 1 d U
C7 C 0.4309(2) 0.3758(8) 0.6251(4) 0.025(2) Uani 1 1 d U
C8 C 0.4215(3) 0.2670(9) 0.6481(5) 0.034(3) Uani 1 1 d U
H8A H 0.4073 0.2581 0.6794 0.040 Uiso 1 1 calc R
C9 C 0.4355(3) 0.1745(10) 0.6202(5) 0.039(3) Uani 1 1 d U
H9A H 0.4335 0.0908 0.6287 0.046 Uiso 1 1 calc R
C10 C 0.4534(3) 0.2258(10) 0.5774(5) 0.043(3) Uani 1 1 d U
H10A H 0.4655 0.1822 0.5501 0.051 Uiso 1 1 calc R
C11 C 0.4507(3) 0.3496(10) 0.5791(5) 0.035(3) Uani 1 1 d U
H11A H 0.4605 0.4060 0.5539 0.042 Uiso 1 1 calc R
C12 C 0.3716(4) 0.3532(14) 0.5242(7) 0.075(5) Uani 1 1 d DU
H12A H 0.3650 0.4331 0.5327 0.090 Uiso 1 1 calc R
C13 C 0.3628(4) 0.2475(16) 0.5539(8) 0.077(5) Uani 1 1 d U
H13A H 0.3491 0.2417 0.5862 0.093 Uiso 1 1 calc R
C14 C 0.3775(3) 0.1546(12) 0.5266(6) 0.060(4) Uani 1 1 d U
H14A H 0.3760 0.0720 0.5377 0.072 Uiso 1 1 calc R
C15 C 0.3949(4) 0.1967(12) 0.4850(8) 0.082(5) Uani 1 1 d DU
H15A H 0.4075 0.1493 0.4601 0.098 Uiso 1 1 calc R
C16 C 0.3912(4) 0.3202(13) 0.4811(8) 0.090(5) Uani 1 1 d DU
H16A H 0.4007 0.3726 0.4535 0.108 Uiso 1 1 calc R
C17 C 0.4331(2) 0.4396(9) 0.7544(4) 0.029(2) Uani 1 1 d U
C18 C 0.4397(3) 0.3240(10) 0.7757(4) 0.033(3) Uani 1 1 d U
H18A H 0.4326 0.2511 0.7564 0.040 Uiso 1 1 calc R
C19 C 0.4577(3) 0.3325(12) 0.8299(5) 0.048(3) Uani 1 1 d U
H19A H 0.4652 0.2668 0.8546 0.058 Uiso 1 1 calc R
C20 C 0.4636(3) 0.4507(12) 0.8409(5) 0.048(3) Uani 1 1 d U
H20A H 0.4758 0.4819 0.8752 0.058 Uiso 1 1 calc R
C21 C 0.4489(3) 0.5190(10) 0.7948(5) 0.036(3) Uani 1 1 d U
H21A H 0.4491 0.6046 0.7920 0.044 Uiso 1 1 calc R
C22 C 0.4994(3) 0.4276(11) 0.6833(5) 0.041(3) Uani 1 1 d U
H22A H 0.4885 0.4471 0.6454 0.050 Uiso 1 1 calc R
C23 C 0.5046(3) 0.3133(11) 0.7062(5) 0.040(3) Uani 1 1 d U
H23A H 0.4980 0.2401 0.6866 0.048 Uiso 1 1 calc R
C24 C 0.5204(3) 0.3227(11) 0.7622(5) 0.042(3) Uani 1 1 d U
H24A H 0.5274 0.2581 0.7882 0.051 Uiso 1 1 calc R
C25 C 0.5247(3) 0.4432(12) 0.7730(6) 0.054(4) Uani 1 1 d U
H25A H 0.5351 0.4766 0.8088 0.064 Uiso 1 1 calc R
C26 C 0.5124(3) 0.5083(12) 0.7247(6) 0.050(3) Uani 1 1 d U
H26A H 0.5124 0.5938 0.7209 0.060 Uiso 1 1 calc R
C27 C 0.3764(3) 0.5630(9) 0.7811(4) 0.032(3) Uani 1 1 d U
C28 C 0.3458(3) 0.6024(11) 0.7857(6) 0.046(3) Uani 1 1 d U
H28A H 0.3334 0.6438 0.7547 0.055 Uiso 1 1 calc R
C29 C 0.3359(3) 0.5678(11) 0.8408(5) 0.045(3) Uani 1 1 d U
H29A H 0.3158 0.5836 0.8555 0.054 Uiso 1 1 calc R
C30 C 0.3606(3) 0.5098(10) 0.8720(5) 0.041(3) Uani 1 1 d U
H30A H 0.3606 0.4775 0.9120 0.049 Uiso 1 1 calc R
C31 C 0.3854(3) 0.5058(10) 0.8348(5) 0.037(3) Uani 1 1 d U
H31A H 0.4053 0.4689 0.8445 0.044 Uiso 1 1 calc R
C32 C 0.3453(4) 0.3192(13) 0.7261(7) 0.069(4) Uani 1 1 d U
H32A H 0.3562 0.3358 0.6907 0.083 Uiso 1 1 calc R
C33 C 0.3589(4) 0.2608(13) 0.7745(8) 0.071(4) Uani 1 1 d U
H33A H 0.3795 0.2274 0.7774 0.085 Uiso 1 1 calc R
C34 C 0.3385(4) 0.2587(14) 0.8180(8) 0.074(5) Uani 1 1 d U
H34A H 0.3416 0.2225 0.8572 0.088 Uiso 1 1 calc R
C35 C 0.3118(4) 0.3154(15) 0.7940(7) 0.073(5) Uani 1 1 d U
H35A H 0.2934 0.3281 0.8154 0.088 Uiso 1 1 calc R
C36 C 0.3155(4) 0.3570(16) 0.7319(8) 0.083(5) Uani 1 1 d U
H36A H 0.3011 0.3970 0.7037 0.100 Uiso 1 1 calc R
C37 C 0.3733(2) 0.7882(7) 0.7074(4) 0.026(2) Uani 1 1 d DU
C38 C 0.3955(3) 0.8802(8) 0.6985(4) 0.031(3) Uani 1 1 d U
H38A H 0.4165 0.8697 0.6870 0.037 Uiso 1 1 calc R
C39 C 0.3805(3) 0.9905(10) 0.7087(4) 0.035(3) Uani 1 1 d U
H39A H 0.3894 1.0686 0.7050 0.042 Uiso 1 1 calc R
C40 C 0.3511(3) 0.9659(10) 0.7258(5) 0.042(3) Uani 1 1 d U
H40A H 0.3360 1.0244 0.7360 0.050 Uiso 1 1 calc R
C41 C 0.3465(3) 0.8431(9) 0.7248(4) 0.031(3) Uani 1 1 d U
H41A H 0.3279 0.8028 0.7355 0.038 Uiso 1 1 calc R
C42 C 0.4035(4) 0.8083(15) 0.8499(6) 0.074(4) Uani 1 1 d U
H42A H 0.4113 0.7281 0.8476 0.089 Uiso 1 1 calc R
C43 C 0.4197(4) 0.9025(16) 0.8380(6) 0.067(4) Uani 1 1 d U
H43A H 0.4410 0.9036 0.8270 0.081 Uiso 1 1 calc R
C44 C 0.4022(4) 0.9946(13) 0.8457(6) 0.065(4) Uani 1 1 d U
H44A H 0.4085 1.0758 0.8396 0.078 Uiso 1 1 calc R
C45 C 0.3744(5) 0.9624(18) 0.8598(7) 0.085(5) Uani 1 1 d U
H45A H 0.3574 1.0139 0.8686 0.102 Uiso 1 1 calc R
C46 C 0.3754(5) 0.8346(18) 0.8646(7) 0.087(5) Uani 1 1 d U
H46A H 0.3595 0.7815 0.8772 0.104 Uiso 1 1 calc R
C47 C 0.3716(2) 0.7345(9) 0.5804(4) 0.025(2) Uani 1 1 d U
C48 C 0.3649(2) 0.6911(10) 0.5228(4) 0.032(3) Uani 1 1 d U
H48A H 0.3728 0.6180 0.5070 0.039 Uiso 1 1 calc R
C49 C 0.3446(2) 0.7697(9) 0.4914(4) 0.028(2) Uani 1 1 d U
H49A H 0.3364 0.7611 0.4502 0.033 Uiso 1 1 calc R
C50 C 0.3388(3) 0.8616(11) 0.5285(5) 0.048(3) Uani 1 1 d U
H50A H 0.3253 0.9283 0.5185 0.058 Uiso 1 1 calc R
C51 C 0.3546(2) 0.8421(10) 0.5835(5) 0.033(3) Uani 1 1 d U
H51A H 0.3540 0.8925 0.6184 0.040 Uiso 1 1 calc R
C52 C 0.3092(5) 0.5992(18) 0.6208(9) 0.094(6) Uani 1 1 d U
H52A H 0.3216 0.5658 0.6543 0.113 Uiso 1 1 calc R
C53 C 0.3064(4) 0.5479(17) 0.5634(9) 0.088(5) Uani 1 1 d U
H53A H 0.3150 0.4734 0.5507 0.105 Uiso 1 1 calc R
C54 C 0.2872(4) 0.6253(15) 0.5302(7) 0.071(4) Uani 1 1 d U
H54A H 0.2802 0.6165 0.4884 0.085 Uiso 1 1 calc R
C55 C 0.2795(4) 0.7160(17) 0.5673(8) 0.082(5) Uani 1 1 d U
H55A H 0.2665 0.7831 0.5557 0.098 Uiso 1 1 calc R
C56 C 0.2944(4) 0.6994(19) 0.6229(8) 0.083(5) Uani 1 1 d U
H56A H 0.2933 0.7503 0.6575 0.099 Uiso 1 1 calc R
C57 C 0.4308(2) 0.6016(8) 0.5609(4) 0.023(2) Uani 1 1 d U
C58 C 0.4290(3) 0.5874(9) 0.4987(4) 0.028(2) Uani 1 1 d U
H58A H 0.4101 0.5754 0.4735 0.033 Uiso 1 1 calc R
C59 C 0.4593(3) 0.5959(9) 0.4787(5) 0.039(3) Uani 1 1 d U
H59A H 0.4649 0.5893 0.4377 0.047 Uiso 1 1 calc R
C60 C 0.4791(3) 0.6184(9) 0.5280(5) 0.032(3) Uani 1 1 d U
H60A H 0.5013 0.6287 0.5278 0.039 Uiso 1 1 calc R
C61 C 0.4622(3) 0.6196(9) 0.5784(5) 0.033(3) Uani 1 1 d U
H61A H 0.4707 0.6325 0.6191 0.040 Uiso 1 1 calc R
C62 C 0.4287(3) 0.8951(9) 0.5459(5) 0.040(3) Uani 1 1 d U
H62A H 0.4139 0.9018 0.5762 0.048 Uiso 1 1 calc R
C63 C 0.4216(4) 0.8773(11) 0.4869(6) 0.057(4) Uani 1 1 d U
H63A H 0.4010 0.8693 0.4676 0.068 Uiso 1 1 calc R
C64 C 0.4483(4) 0.8763(11) 0.4596(6) 0.058(4) Uani 1 1 d U
H64A H 0.4500 0.8645 0.4171 0.070 Uiso 1 1 calc R
C65 C 0.4728(4) 0.8890(12) 0.5008(7) 0.063(4) Uani 1 1 d U
H65A H 0.4946 0.8918 0.4932 0.076 Uiso 1 1 calc R
C66 C 0.4600(3) 0.9043(10) 0.5556(6) 0.047(3) Uani 1 1 d U
H66A H 0.4713 0.9186 0.5938 0.057 Uiso 1 1 calc R
Cl1 Cl 0.27514(18) 0.5213(8) 0.9416(3) 0.077(3) Uani 0.50 1 d P
Cl2 Cl 0.2119(2) 0.4238(11) 0.8873(5) 0.102(3) Uani 0.50 1 d P
C1S C 0.2698(4) 0.3697(12) 0.9323(9) 0.065(3) Uiso 0.50 1 d PG
C2S C 0.2426(4) 0.3261(15) 0.9073(9) 0.065(3) Uiso 0.50 1 d PG
C3S C 0.2388(3) 0.2072(16) 0.9000(8) 0.065(3) Uiso 0.50 1 d PG
H3S H 0.2204 0.1777 0.8831 0.077 Uiso 0.50 1 calc PR
C4S C 0.2622(4) 0.1319(12) 0.9178(9) 0.065(3) Uiso 0.50 1 d PG
H4S H 0.2597 0.0516 0.9129 0.077 Uiso 0.50 1 calc PR
C5S C 0.2894(4) 0.1756(15) 0.9428(8) 0.065(3) Uiso 0.50 1 d PG
H5S H 0.3053 0.1247 0.9548 0.077 Uiso 0.50 1 calc PR
C6S C 0.2932(3) 0.2944(16) 0.9501(8) 0.065(3) Uiso 0.50 1 d PG
H6S H 0.3116 0.3239 0.9670 0.077 Uiso 0.50 1 calc PR

loop_
_atom_site_aniso_label
_atom_site_aniso_U_11
_atom_site_aniso_U_22
_atom_site_aniso_U_33
_atom_site_aniso_U_23
_atom_site_aniso_U_13
_atom_site_aniso_U_12
Fe1 0.0704(13) 0.0174(8) 0.0283(9) -0.0046(7) -0.0109(8) 0.0023(8)
Fe2 0.0458(11) 0.0309(9) 0.0233(8) -0.0048(7) -0.0072(7) 0.0118(7)
Fe3 0.0648(13) 0.0327(10) 0.0329(9) 0.0038(7) 0.0178(8) 0.0012(9)
Fe4 0.0609(12) 0.0258(9) 0.0158(8) -0.0034(6) 0.0027(7) 0.0058(8)
Fe5 0.0406(11) 0.0450(10) 0.0331(9) 0.0039(8) -0.0039(8) 0.0001(8)
Fe6 0.0494(11) 0.0192(8) 0.0218(8) -0.0006(6) 0.0098(7) -0.0018(7)
C1 0.029(5) 0.020(5) 0.019(5) -0.001(4) 0.006(4) 0.002(4)
C2 0.028(5) 0.020(5) 0.012(4) 0.005(4) 0.002(4) -0.001(4)
C3 0.033(5) 0.026(5) 0.019(5) 0.001(4) 0.004(4) -0.002(4)
C4 0.024(5) 0.020(5) 0.024(5) 0.004(4) -0.003(4) -0.002(4)
C5 0.023(5) 0.018(4) 0.016(4) 0.000(4) -0.001(4) -0.001(4)
C6 0.032(5) 0.021(5) 0.019(5) -0.004(4) 0.001(4) 0.000(4)
C7 0.037(5) 0.018(5) 0.018(5) -0.005(4) -0.002(4) 0.008(4)
C8 0.048(6) 0.027(5) 0.025(5) 0.003(4) -0.002(5) 0.002(5)
C9 0.056(7) 0.028(5) 0.031(5) -0.001(5) -0.007(5) 0.009(5)
C10 0.052(6) 0.037(6) 0.039(6) -0.013(5) 0.001(5) 0.013(5)
C11 0.041(6) 0.038(6) 0.027(5) -0.004(4) 0.002(5) -0.004(5)
C12 0.075(8) 0.050(7) 0.095(9) -0.001(7) -0.036(7) 0.000(6)
C13 0.064(8) 0.086(8) 0.080(8) -0.014(7) -0.012(7) -0.002(7)
C14 0.075(8) 0.036(6) 0.065(7) 0.000(6) -0.022(6) -0.015(6)
C15 0.100(9) 0.068(8) 0.076(8) -0.016(7) -0.002(7) -0.015(7)
C16 0.101(9) 0.082(9) 0.082(8) 0.023(7) -0.027(7) -0.013(8)
C17 0.028(5) 0.033(5) 0.025(5) -0.007(4) 0.003(4) 0.014(4)
C18 0.045(6) 0.033(5) 0.022(5) 0.008(4) 0.002(4) 0.007(5)
C19 0.054(7) 0.054(7) 0.036(6) 0.013(5) 0.000(5) 0.015(6)
C20 0.061(7) 0.058(7) 0.025(5) -0.007(5) -0.009(5) 0.015(6)
C21 0.045(6) 0.038(6) 0.026(5) -0.012(5) -0.003(5) 0.017(5)
C22 0.042(6) 0.048(6) 0.035(6) 0.008(5) 0.008(5) 0.011(5)
C23 0.037(6) 0.044(6) 0.039(6) -0.004(5) 0.003(5) 0.006(5)
C24 0.040(6) 0.046(6) 0.041(6) -0.007(5) 0.001(5) 0.012(5)
C25 0.049(7) 0.060(7) 0.050(7) -0.002(6) -0.009(6) -0.004(6)
C26 0.052(7) 0.044(6) 0.055(7) -0.010(5) 0.000(6) 0.000(5)
C27 0.043(6) 0.033(5) 0.020(5) -0.005(4) 0.007(4) 0.001(5)
C28 0.051(7) 0.044(6) 0.045(6) 0.004(5) 0.014(5) 0.010(5)
C29 0.052(7) 0.048(6) 0.036(6) 0.002(5) 0.016(5) 0.004(5)
C30 0.051(6) 0.046(6) 0.027(5) 0.011(5) 0.012(5) 0.006(5)
C31 0.051(6) 0.034(5) 0.026(5) 0.006(4) 0.006(5) 0.004(5)
C32 0.082(8) 0.058(7) 0.069(8) -0.013(6) 0.020(7) -0.015(7)
C33 0.078(8) 0.050(7) 0.086(8) -0.009(7) 0.022(7) 0.000(6)
C34 0.091(9) 0.060(7) 0.073(8) 0.013(7) 0.022(7) -0.006(7)
C35 0.077(8) 0.073(8) 0.072(8) -0.008(7) 0.023(7) -0.016(7)
C36 0.078(8) 0.082(8) 0.093(9) -0.015(7) 0.026(7) -0.015(7)
C37 0.040(6) 0.022(5) 0.017(5) 0.002(4) 0.001(4) 0.002(4)
C38 0.059(6) 0.020(5) 0.014(4) -0.006(4) 0.000(4) -0.003(5)
C39 0.054(6) 0.031(5) 0.021(5) -0.004(4) -0.001(5) 0.004(5)
C40 0.062(7) 0.033(6) 0.030(5) -0.002(5) 0.003(5) 0.010(5)
C41 0.038(6) 0.030(5) 0.026(5) -0.008(4) 0.002(4) 0.003(5)
C42 0.107(9) 0.066(8) 0.046(7) -0.010(6) -0.021(7) 0.020(7)
C43 0.060(7) 0.100(9) 0.041(6) -0.016(7) 0.003(6) 0.000(7)
C44 0.105(9) 0.050(7) 0.036(6) 0.002(5) -0.019(6) -0.020(7)
C45 0.094(9) 0.103(9) 0.057(7) -0.031(7) 0.000(7) 0.025(8)
C46 0.101(9) 0.110(9) 0.048(7) -0.001(7) -0.002(7) -0.035(8)
C47 0.028(5) 0.025(5) 0.021(5) -0.006(4) 0.000(4) 0.001(4)
C48 0.038(6) 0.035(5) 0.024(5) 0.000(4) 0.004(4) 0.009(5)
C49 0.033(5) 0.043(6) 0.006(4) 0.001(4) -0.010(4) 0.000(5)
C50 0.053(7) 0.049(6) 0.040(6) 0.019(5) -0.001(5) 0.011(5)
C51 0.037(6) 0.032(5) 0.030(5) -0.002(4) 0.001(5) 0.006(5)
C52 0.091(9) 0.098(9) 0.093(9) 0.035(8) 0.007(8) -0.035(8)
C53 0.083(9) 0.078(8) 0.102(9) 0.009(8) 0.005(8) -0.016(7)
C54 0.069(8) 0.078(8) 0.064(7) -0.013(7) -0.010(6) -0.012(7)
C55 0.057(8) 0.095(9) 0.093(9) 0.006(8) 0.006(7) 0.000(7)
C56 0.067(8) 0.110(9) 0.074(8) -0.003(7) 0.021(7) -0.023(7)
C57 0.035(5) 0.014(4) 0.019(5) -0.001(4) 0.005(4) 0.005(4)
C58 0.042(6) 0.026(5) 0.017(5) 0.001(4) 0.009(4) 0.002(4)
C59 0.055(7) 0.029(5) 0.035(6) -0.004(5) 0.008(5) 0.001(5)
C60 0.037(6) 0.031(5) 0.031(5) 0.001(4) 0.011(5) 0.004(5)
C61 0.042(6) 0.033(5) 0.025(5) 0.001(4) 0.005(5) 0.010(5)
C62 0.050(6) 0.027(5) 0.043(6) -0.001(5) 0.011(5) 0.005(5)
C63 0.069(7) 0.035(6) 0.065(7) 0.007(6) -0.006(6) 0.004(6)
C64 0.093(8) 0.036(6) 0.045(6) 0.008(5) 0.009(6) -0.005(6)
C65 0.057(7) 0.050(7) 0.086(8) 0.000(6) 0.028(7) -0.008(6)
C66 0.057(7) 0.037(6) 0.049(6) -0.009(5) 0.007(6) -0.007(5)
Cl1 0.066(5) 0.114(7) 0.053(4) -0.034(4) 0.025(4) -0.033(5)
Cl2 0.055(5) 0.158(10) 0.092(7) -0.004(7) -0.004(5) 0.006(6)

loop_
_atom_type_symbol
_atom_type_description
_atom_type_scat_dispersion_real
_atom_type_scat_dispersion_imag
_atom_type_scat_source
C C 0.0033 0.0016 'International Tables Vol C Tables 4.2.6.8 and 6.1.1.4'
H H 0.0000 0.0000 'International Tables Vol C Tables 4.2.6.8 and 6.1.1.4'
Cl Cl 0.1484 0.1585 'International Tables Vol C Tables 4.2.6.8 and 6.1.1.4'
Fe Fe 0.3463 0.8444 'International Tables Vol C Tables 4.2.6.8 and 6.1.1.4'

loop_
_geom_angle_atom_site_label_1
_geom_angle_atom_site_label_2
_geom_angle_atom_site_label_3
_geom_angle
C15 Fe1 C8 154.1(5)
C15 Fe1 C10 107.1(6)
C8 Fe1 C10 68.4(5)
C15 Fe1 C9 118.9(6)
C8 Fe1 C9 40.8(4)
C10 Fe1 C9 41.3(5)
C15 Fe1 C16 41.5(4)
C8 Fe1 C16 162.1(6)
C10 Fe1 C16 122.9(6)
C9 Fe1 C16 156.8(6)
C15 Fe1 C14 38.9(6)
C8 Fe1 C14 120.4(5)
C10 Fe1 C14 122.3(5)
C9 Fe1 C14 104.8(5)
C16 Fe1 C14 67.5(6)
C15 Fe1 C12 68.5(7)
C8 Fe1 C12 124.8(6)
C10 Fe1 C12 158.7(6)
C9 Fe1 C12 159.5(6)
C16 Fe1 C12 40.1(3)
C14 Fe1 C12 68.2(6)
C15 Fe1 C13 67.7(8)
C8 Fe1 C13 106.3(6)
C10 Fe1 C13 157.9(6)
C9 Fe1 C13 120.8(6)
C16 Fe1 C13 68.4(7)
C14 Fe1 C13 40.3(6)
C12 Fe1 C13 41.5(7)
C15 Fe1 C11 125.3(6)
C8 Fe1 C11 69.1(5)
C10 Fe1 C11 41.0(5)
C9 Fe1 C11 69.8(5)
C16 Fe1 C11 109.4(6)
C14 Fe1 C11 159.6(6)
C12 Fe1 C11 123.4(6)
C13 Fe1 C11 159.2(6)
C15 Fe1 C7 163.2(6)
C8 Fe1 C7 41.0(4)
C10 Fe1 C7 68.4(4)
C9 Fe1 C7 69.1(4)
C16 Fe1 C7 126.3(5)
C14 Fe1 C7 157.3(6)
C12 Fe1 C7 109.5(5)
C13 Fe1 C7 122.7(6)
C11 Fe1 C7 40.8(4)
C25 Fe2 C20 104.7(6)
C25 Fe2 C24 41.1(5)
C20 Fe2 C24 119.0(5)
C25 Fe2 C21 120.5(5)
C20 Fe2 C21 41.0(5)
C24 Fe2 C21 155.6(5)
C25 Fe2 C23 67.9(5)
C20 Fe2 C23 156.2(5)
C24 Fe2 C23 40.6(5)
C21 Fe2 C23 162.2(4)
C25 Fe2 C18 157.7(5)
C20 Fe2 C18 68.0(5)
C24 Fe2 C18 122.6(5)
C21 Fe2 C18 68.7(5)
C23 Fe2 C18 109.8(5)
C25 Fe2 C19 120.6(5)
C20 Fe2 C19 40.0(5)
C24 Fe2 C19 105.1(5)
C21 Fe2 C19 68.4(5)
C23 Fe2 C19 122.8(5)
C18 Fe2 C19 40.5(4)
C25 Fe2 C22 67.6(5)
C20 Fe2 C22 159.5(5)
C24 Fe2 C22 68.4(5)
C21 Fe2 C22 125.1(5)
C23 Fe2 C22 40.5(5)
C18 Fe2 C22 126.2(5)
C19 Fe2 C22 160.3(5)
C25 Fe2 C26 40.4(5)
C20 Fe2 C26 122.0(5)
C24 Fe2 C26 68.8(5)
C21 Fe2 C26 107.4(5)
C23 Fe2 C26 67.9(5)
C18 Fe2 C26 161.3(5)
C19 Fe2 C26 156.9(5)
C22 Fe2 C26 40.0(5)
C25 Fe2 C17 158.3(5)
C20 Fe2 C17 68.2(5)
C24 Fe2 C17 160.5(5)
C21 Fe2 C17 40.8(4)
C23 Fe2 C17 126.6(4)
C18 Fe2 C17 40.5(4)
C19 Fe2 C17 68.0(5)
C22 Fe2 C17 111.6(4)
C26 Fe2 C17 124.7(5)
C32 Fe3 C29 153.1(6)
C32 Fe3 C35 66.5(7)
C29 Fe3 C35 107.0(6)
C32 Fe3 C33 40.3(6)
C29 Fe3 C33 163.8(6)
C35 Fe3 C33 67.3(7)
C32 Fe3 C34 67.8(7)
C29 Fe3 C34 125.8(6)
C35 Fe3 C34 41.2(7)
C33 Fe3 C34 40.1(6)
C32 Fe3 C30 165.0(6)
C29 Fe3 C30 41.3(5)
C35 Fe3 C30 119.8(6)
C33 Fe3 C30 127.0(6)
C34 Fe3 C30 107.3(6)
C32 Fe3 C31 127.8(6)
C29 Fe3 C31 69.3(5)
C35 Fe3 C31 155.0(6)
C33 Fe3 C31 109.0(6)
C34 Fe3 C31 119.7(6)
C30 Fe3 C31 41.1(5)
C32 Fe3 C28 120.3(6)
C29 Fe3 C28 40.7(5)
C35 Fe3 C28 126.1(6)
C33 Fe3 C28 154.8(6)
C34 Fe3 C28 163.7(6)
C30 Fe3 C28 68.4(5)
C31 Fe3 C28 68.1(5)
C32 Fe3 C27 109.1(5)
C29 Fe3 C27 69.1(5)
C35 Fe3 C27 163.3(6)
C33 Fe3 C27 120.7(6)
C34 Fe3 C27 154.1(6)
C30 Fe3 C27 68.7(4)
C31 Fe3 C27 40.4(4)
C28 Fe3 C27 40.6(5)
C32 Fe3 C36 39.4(6)
C29 Fe3 C36 117.7(6)
C35 Fe3 C36 42.8(6)
C33 Fe3 C36 69.3(7)
C34 Fe3 C36 71.6(7)
C30 Fe3 C36 154.4(6)
C31 Fe3 C36 161.4(6)
C28 Fe3 C36 105.2(7)
C27 Fe3 C36 123.4(6)
C45 Fe4 C40 104.4(6)
C45 Fe4 C42 67.1(7)
C40 Fe4 C42 165.3(7)
C45 Fe4 C39 120.6(7)
C40 Fe4 C39 40.9(5)
C42 Fe4 C39 153.7(7)
C45 Fe4 C43 66.4(7)
C40 Fe4 C43 150.6(7)
C42 Fe4 C43 38.7(7)
C39 Fe4 C43 117.8(6)
C45 Fe4 C44 38.9(7)
C40 Fe4 C44 117.2(6)
C42 Fe4 C44 64.4(6)
C39 Fe4 C44 104.7(5)
C43 Fe4 C44 38.3(6)
C45 Fe4 C46 42.9(8)
C40 Fe4 C46 126.9(7)
C42 Fe4 C46 38.9(7)
C39 Fe4 C46 161.9(7)
C43 Fe4 C46 66.5(7)
C44 Fe4 C46 67.2(7)
C45 Fe4 C38 158.8(7)
C40 Fe4 C38 69.8(5)
C42 Fe4 C38 122.4(6)
C39 Fe4 C38 42.0(4)
C43 Fe4 C38 108.2(5)
C44 Fe4 C38 124.3(6)
C46 Fe4 C38 156.0(7)
C45 Fe4 C41 120.7(7)
C40 Fe4 C41 41.2(5)
C42 Fe4 C41 131.5(6)
C39 Fe4 C41 69.0(5)
C43 Fe4 C41 167.3(6)
C44 Fe4 C41 153.5(6)
C46 Fe4 C41 110.6(6)
C38 Fe4 C41 69.1(5)
C45 Fe4 C37 157.1(7)
C40 Fe4 C37 68.8(4)
C42 Fe4 C37 114.0(5)
C39 Fe4 C37 69.4(4)
C43 Fe4 C37 130.0(5)
C44 Fe4 C37 163.8(6)
C46 Fe4 C37 122.7(6)
C38 Fe4 C37 41.4(4)
C41 Fe4 C37 40.1(4)
C49 Fe5 C52 162.2(8)
C49 Fe5 C48 41.8(4)
C52 Fe5 C48 126.6(7)
C49 Fe5 C50 40.5(5)
C52 Fe5 C50 157.3(8)
C48 Fe5 C50 68.9(5)
C49 Fe5 C56 156.2(7)
C52 Fe5 C56 38.4(7)
C48 Fe5 C56 161.0(6)
C50 Fe5 C56 121.9(7)
C49 Fe5 C53 122.3(7)
C52 Fe5 C53 41.6(8)
C48 Fe5 C53 106.9(7)
C50 Fe5 C53 158.4(7)
C56 Fe5 C53 68.9(8)
C49 Fe5 C54 105.4(6)
C52 Fe5 C54 67.4(7)
C48 Fe5 C54 121.2(6)
C50 Fe5 C54 121.9(6)
C56 Fe5 C54 68.5(7)
C53 Fe5 C54 40.7(7)
C49 Fe5 C51 68.7(4)
C52 Fe5 C51 123.9(7)
C48 Fe5 C51 68.7(4)
C50 Fe5 C51 40.7(5)
C56 Fe5 C51 108.4(6)
C53 Fe5 C51 159.4(6)
C54 Fe5 C51 158.9(6)
C49 Fe5 C55 120.5(6)
C52 Fe5 C55 65.3(8)
C48 Fe5 C55 156.9(6)
C50 Fe5 C55 107.3(7)
C56 Fe5 C55 40.3(7)
C53 Fe5 C55 67.8(8)
C54 Fe5 C55 40.1(7)
C51 Fe5 C55 124.1(6)
C49 Fe5 C47 69.7(4)
C52 Fe5 C47 110.3(7)
C48 Fe5 C47 40.7(4)
C50 Fe5 C47 69.3(5)
C56 Fe5 C47 124.7(6)
C53 Fe5 C47 122.2(6)
C54 Fe5 C47 157.5(6)
C51 Fe5 C47 41.4(4)
C55 Fe5 C47 161.1(6)
C60 Fe6 C62 154.2(5)
C60 Fe6 C61 41.1(4)
C62 Fe6 C61 122.7(5)
C60 Fe6 C63 161.5(5)
C62 Fe6 C63 39.6(5)
C61 Fe6 C63 157.0(5)
C60 Fe6 C65 104.0(5)
C62 Fe6 C65 67.7(5)
C61 Fe6 C65 125.6(6)
C63 Fe6 C65 67.5(6)
C60 Fe6 C66 118.1(5)
C62 Fe6 C66 39.8(5)
C61 Fe6 C66 109.3(5)
C63 Fe6 C66 66.9(6)
C65 Fe6 C66 40.7(6)
C60 Fe6 C59 40.5(5)
C62 Fe6 C59 165.2(5)
C61 Fe6 C59 68.4(5)
C63 Fe6 C59 126.6(5)
C65 Fe6 C59 115.4(5)
C66 Fe6 C59 150.9(5)
C60 Fe6 C64 124.1(5)
C62 Fe6 C64 65.9(5)
C61 Fe6 C64 162.3(6)
C63 Fe6 C64 39.2(6)
C65 Fe6 C64 39.8(6)
C66 Fe6 C64 66.4(5)
C59 Fe6 C64 106.6(5)
C60 Fe6 C58 68.8(5)
C62 Fe6 C58 130.0(5)
C61 Fe6 C58 68.1(4)
C63 Fe6 C58 110.2(5)
C65 Fe6 C58 151.3(5)
C66 Fe6 C58 167.1(5)
C59 Fe6 C58 41.2(4)
C64 Fe6 C58 120.0(5)
C60 Fe6 C57 69.3(4)
C62 Fe6 C57 112.1(4)
C61 Fe6 C57 40.9(4)
C63 Fe6 C57 122.7(5)
C65 Fe6 C57 165.0(6)
C66 Fe6 C57 129.5(5)
C59 Fe6 C57 68.9(4)
C64 Fe6 C57 154.9(5)
C58 Fe6 C57 40.4(4)
C6 C1 C2 120.3(9)
C6 C1 C7 122.1(8)
C2 C1 C7 116.8(8)
C1 C2 C3 118.7(8)
C1 C2 C17 122.6(9)
C3 C2 C17 116.3(8)
C4 C3 C2 119.8(9)
C4 C3 C27 119.2(9)
C2 C3 C27 120.5(9)
C3 C4 C5 121.1(8)
C3 C4 C37 124.6(8)
C5 C4 C37 112.3(8)
C4 C5 C6 118.0(8)
C4 C5 C47 123.8(8)
C6 C5 C47 117.4(8)
C1 C6 C5 119.8(9)
C1 C6 C57 114.0(9)
C5 C6 C57 122.9(9)
C8 C7 C11 106.9(9)
C8 C7 C1 121.1(9)
C11 C7 C1 131.9(9)
C8 C7 Fe1 67.0(6)
C11 C7 Fe1 69.1(6)
C1 C7 Fe1 126.1(7)
C9 C8 C7 110.2(10)
C9 C8 Fe1 70.2(6)
C7 C8 Fe1 72.0(6)
C9 C8 H8A 124.9
C7 C8 H8A 124.9
Fe1 C8 H8A 124.9
C8 C9 C10 106.2(10)
C8 C9 Fe1 69.0(6)
C10 C9 Fe1 69.1(7)
C8 C9 H9A 126.9
C10 C9 H9A 126.9
Fe1 C9 H9A 126.9
C9 C10 C11 110.1(10)
C9 C10 Fe1 69.7(7)
C11 C10 Fe1 71.2(7)
C9 C10 H10A 124.9
C11 C10 H10A 124.9
Fe1 C10 H10A 124.9
C10 C11 C7 106.4(10)
C10 C11 Fe1 67.8(7)
C7 C11 Fe1 70.1(6)
C10 C11 H11A 126.8
C7 C11 H11A 126.8
Fe1 C11 H11A 126.8
C16 C12 C13 107.3(15)
C16 C12 Fe1 69.4(9)
C13 C12 Fe1 69.4(9)
C16 C12 H12A 126.4
C13 C12 H12A 126.4
Fe1 C12 H12A 126.4
C14 C13 C12 106.3(15)
C14 C13 Fe1 69.4(9)
C12 C13 Fe1 69.1(9)
C14 C13 H13A 126.9
C12 C13 H13A 126.9
Fe1 C13 H13A 126.9
C15 C14 C13 109.8(14)
C15 C14 Fe1 68.8(9)
C13 C14 Fe1 70.2(8)
C15 C14 H14A 125.1
C13 C14 H14A 125.1
Fe1 C14 H14A 125.1
C14 C15 C16 109.3(16)
C14 C15 Fe1 72.3(10)
C16 C15 Fe1 70.6(9)
C14 C15 H15A 125.3
C16 C15 H15A 125.3
Fe1 C15 H15A 125.3
C12 C16 C15 107.3(15)
C12 C16 Fe1 70.5(9)
C15 C16 Fe1 67.9(9)
C12 C16 H16A 126.3
C15 C16 H16A 126.3
Fe1 C16 H16A 126.3
C18 C17 C21 107.0(9)
C18 C17 C2 136.5(10)
C21 C17 C2 116.2(9)
C18 C17 Fe2 68.6(6)
C21 C17 Fe2 67.8(6)
C2 C17 Fe2 132.7(7)
C19 C18 C17 108.4(10)
C19 C18 Fe2 70.0(7)
C17 C18 Fe2 70.9(6)
C19 C18 H18A 125.8
C17 C18 H18A 125.8
Fe2 C18 H18A 125.8
C20 C19 C18 107.8(11)
C20 C19 Fe2 68.6(7)
C18 C19 Fe2 69.5(7)
C20 C19 H19A 126.1
C18 C19 H19A 126.1
Fe2 C19 H19A 126.1
C19 C20 C21 109.4(11)
C19 C20 Fe2 71.3(7)
C21 C20 Fe2 69.9(6)
C19 C20 H20A 125.3
C21 C20 H20A 125.3
Fe2 C20 H20A 125.3
C20 C21 C17 107.3(10)
C20 C21 Fe2 69.0(7)
C17 C21 Fe2 71.3(6)
C20 C21 H21A 126.4
C17 C21 H21A 126.4
Fe2 C21 H21A 126.4
C26 C22 C23 108.2(11)
C26 C22 Fe2 70.1(7)
C23 C22 Fe2 69.2(7)
C26 C22 H22A 125.9
C23 C22 H22A 125.9
Fe2 C22 H22A 125.9
C24 C23 C22 108.4(11)
C24 C23 Fe2 69.0(7)
C22 C23 Fe2 70.3(7)
C24 C23 H23A 125.8
C22 C23 H23A 125.8
Fe2 C23 H23A 125.8
C23 C24 C25 106.4(11)
C23 C24 Fe2 70.5(7)
C25 C24 Fe2 68.5(7)
C23 C24 H24A 126.8
C25 C24 H24A 126.8
Fe2 C24 H24A 126.8
C26 C25 C24 110.2(12)
C26 C25 Fe2 72.2(8)
C24 C25 Fe2 70.4(7)
C26 C25 H25A 124.9
C24 C25 H25A 124.9
Fe2 C25 H25A 124.9
C25 C26 C22 106.8(12)
C25 C26 Fe2 67.4(8)
C22 C26 Fe2 69.9(7)
C25 C26 H26A 126.6
C22 C26 H26A 126.6
Fe2 C26 H26A 126.6
C31 C27 C28 107.1(10)
C31 C27 C3 132.4(10)
C28 C27 C3 120.4(10)
C31 C27 Fe3 68.8(7)
C28 C27 Fe3 69.1(7)
C3 C27 Fe3 123.5(7)
C29 C28 C27 108.9(11)
C29 C28 Fe3 68.1(7)
C27 C28 Fe3 70.3(7)
C29 C28 H28A 125.5
C27 C28 H28A 125.5
Fe3 C28 H28A 125.5
C28 C29 C30 107.6(11)
C28 C29 Fe3 71.2(7)
C30 C29 Fe3 69.8(7)
C28 C29 H29A 126.2
C30 C29 H29A 126.2
Fe3 C29 H29A 126.2
C29 C30 C31 107.9(10)
C29 C30 Fe3 68.9(7)
C31 C30 Fe3 70.2(7)
C29 C30 H30A 126.0
C31 C30 H30A 126.0
Fe3 C30 H30A 126.0
C27 C31 C30 108.4(10)
C27 C31 Fe3 70.8(7)
C30 C31 Fe3 68.7(7)
C27 C31 H31A 125.8
C30 C31 H31A 125.8
Fe3 C31 H31A 125.8
C33 C32 C36 115.5(16)
C33 C32 Fe3 70.2(9)
C36 C32 Fe3 74.6(10)
C33 C32 H32A 122.2
C36 C32 H32A 122.2
Fe3 C32 H32A 122.2
C34 C33 C32 108.3(16)
C34 C33 Fe3 70.0(9)
C32 C33 Fe3 69.4(9)
C34 C33 H33A 125.9
C32 C33 H33A 125.9
Fe3 C33 H33A 125.9
C33 C34 C35 106.0(16)
C33 C34 Fe3 70.0(9)
C35 C34 Fe3 69.4(9)
C33 C34 H34A 127.0
C35 C34 H34A 127.0
Fe3 C34 H34A 127.0
C34 C35 C36 111.5(15)
C34 C35 Fe3 69.4(9)
C36 C35 Fe3 72.2(9)
C34 C35 H35A 124.3
C36 C35 H35A 124.3
Fe3 C35 H35A 124.3
C32 C36 C35 98.8(16)
C32 C36 Fe3 66.0(10)
C35 C36 Fe3 65.0(9)
C32 C36 H36A 130.6
C35 C36 H36A 130.6
Fe3 C36 H36A 130.6
C41 C37 C38 107.1(8)
C41 C37 C4 137.2(10)
C38 C37 C4 114.9(9)
C41 C37 Fe4 68.1(5)
C38 C37 Fe4 67.4(5)
C4 C37 Fe4 136.2(7)
C39 C38 C37 106.9(10)
C39 C38 Fe4 68.3(6)
C37 C38 Fe4 71.2(6)
C39 C38 H38A 126.6
C37 C38 H38A 126.6
Fe4 C38 H38A 126.6
C40 C39 C38 107.9(10)
C40 C39 Fe4 68.6(7)
C38 C39 Fe4 69.8(6)
C40 C39 H39A 126.0
C38 C39 H39A 126.0
Fe4 C39 H39A 126.0
C39 C40 C41 109.1(10)
C39 C40 Fe4 70.5(7)
C41 C40 Fe4 71.2(7)
C39 C40 H40A 125.4
C41 C40 H40A 125.4
Fe4 C40 H40A 125.4
C37 C41 C40 108.9(10)
C37 C41 Fe4 71.8(6)
C40 C41 Fe4 67.5(6)
C37 C41 H41A 125.5
C40 C41 H41A 125.5
Fe4 C41 H41A 125.5
C43 C42 C46 112.5(17)
C43 C42 Fe4 71.7(10)
C46 C42 Fe4 71.8(10)
C43 C42 H42A 123.7
C46 C42 H42A 123.7
Fe4 C42 H42A 123.7
C44 C43 C42 107.3(15)
C44 C43 Fe4 70.8(9)
C42 C43 Fe4 69.6(9)
C44 C43 H43A 126.3
C42 C43 H43A 126.3
Fe4 C43 H43A 126.3
C43 C44 C45 111.1(16)
C43 C44 Fe4 70.8(9)
C45 C44 Fe4 69.3(9)
C43 C44 H44A 124.4
C45 C44 H44A 124.4
Fe4 C44 H44A 124.4
C44 C45 C46 105.7(16)
C44 C45 Fe4 71.7(9)
C46 C45 Fe4 69.8(9)
C44 C45 H45A 127.1
C46 C45 H45A 127.1
Fe4 C45 H45A 127.1
C42 C46 C45 103.3(16)
C42 C46 Fe4 69.4(10)
C45 C46 Fe4 67.3(9)
C42 C46 H46A 128.3
C45 C46 H46A 128.3
Fe4 C46 H46A 128.3
C48 C47 C51 105.7(9)
C48 C47 C5 122.9(9)
C51 C47 C5 130.8(9)
C48 C47 Fe5 67.6(6)
C51 C47 Fe5 68.5(6)
C5 C47 Fe5 121.2(7)
C47 C48 C49 109.0(9)
C47 C48 Fe5 71.7(6)
C49 C48 Fe5 68.4(6)
C47 C48 H48A 125.5
C49 C48 H48A 125.5
Fe5 C48 H48A 125.5
C50 C49 C48 108.1(9)
C50 C49 Fe5 70.8(6)
C48 C49 Fe5 69.8(6)
C50 C49 H49A 126.0
C48 C49 H49A 126.0
Fe5 C49 H49A 126.0
C49 C50 C51 108.8(10)
C49 C50 Fe5 68.7(7)
C51 C50 Fe5 70.4(7)
C49 C50 H50A 125.6
C51 C50 H50A 125.6
Fe5 C50 H50A 125.6
C50 C51 C47 108.5(10)
C50 C51 Fe5 68.9(7)
C47 C51 Fe5 70.2(6)
C50 C51 H51A 125.8
C47 C51 H51A 125.8
Fe5 C51 H51A 125.8
C56 C52 C53 112.3(19)
C56 C52 Fe5 71.5(11)
C53 C52 Fe5 69.9(10)
C56 C52 H52A 123.8
C53 C52 H52A 123.8
Fe5 C52 H52A 123.8
C54 C53 C52 103.9(18)
C54 C53 Fe5 69.7(10)
C52 C53 Fe5 68.4(10)
C54 C53 H53A 128.0
C52 C53 H53A 128.0
Fe5 C53 H53A 128.0
C55 C54 C53 107.8(16)
C55 C54 Fe5 70.5(9)
C53 C54 Fe5 69.5(9)
C55 C54 H54A 126.1
C53 C54 H54A 126.1
Fe5 C54 H54A 126.1
C54 C55 C56 109.2(17)
C54 C55 Fe5 69.4(10)
C56 C55 Fe5 69.0(9)
C54 C55 H55A 125.4
C56 C55 H55A 125.4
Fe5 C55 H55A 125.4
C52 C56 C55 106.7(19)
C52 C56 Fe5 70.2(11)
C55 C56 Fe5 70.7(10)
C52 C56 H56A 126.6
C55 C56 H56A 126.6
Fe5 C56 H56A 126.6
C58 C57 C61 106.4(9)
C58 C57 C6 135.4(10)
C61 C57 C6 116.9(9)
C58 C57 Fe6 69.4(6)
C61 C57 Fe6 68.0(6)
C6 C57 Fe6 136.0(7)
C57 C58 C59 108.5(10)
C57 C58 Fe6 70.2(6)
C59 C58 Fe6 69.0(6)
C57 C58 H58A 125.7
C59 C58 H58A 125.7
Fe6 C58 H58A 125.7
C60 C59 C58 107.3(10)
C60 C59 Fe6 67.7(6)
C58 C59 Fe6 69.8(6)
C60 C59 H59A 126.4
C58 C59 H59A 126.4
Fe6 C59 H59A 126.4
C59 C60 C61 108.8(10)
C59 C60 Fe6 71.7(7)
C61 C60 Fe6 70.6(6)
C59 C60 H60A 125.6
C61 C60 H60A 125.6
Fe6 C60 H60A 125.6
C60 C61 C57 108.9(10)
C60 C61 Fe6 68.3(6)
C57 C61 Fe6 71.2(6)
C60 C61 H61A 125.5
C57 C61 H61A 125.5
Fe6 C61 H61A 125.5
C63 C62 C66 109.0(12)
C63 C62 Fe6 70.7(7)
C66 C62 Fe6 70.8(7)
C63 C62 H62A 125.5
C66 C62 H62A 125.5
Fe6 C62 H62A 125.5
C64 C63 C62 107.5(13)
C64 C63 Fe6 71.0(8)
C62 C63 Fe6 69.7(7)
C64 C63 H63A 126.2
C62 C63 H63A 126.2
Fe6 C63 H63A 126.2
C63 C64 C65 110.1(13)
C63 C64 Fe6 69.8(8)
C65 C64 Fe6 69.7(8)
C63 C64 H64A 124.9
C65 C64 H64A 124.9
Fe6 C64 H64A 124.9
C64 C65 C66 105.7(13)
C64 C65 Fe6 70.5(8)
C66 C65 Fe6 69.7(8)
C64 C65 H65A 127.1
C66 C65 H65A 127.1
Fe6 C65 H65A 127.1
C62 C66 C65 107.6(12)
C62 C66 Fe6 69.4(7)
C65 C66 Fe6 69.6(8)
C62 C66 H66A 126.2
C65 C66 H66A 126.2
Fe6 C66 H66A 126.2
C2S C1S C6S 120.0
C2S C1S Cl1 120.7(11)
C6S C1S Cl1 119.3(11)
C1S C2S C3S 120.0
C1S C2S Cl2 119.6(12)
C3S C2S Cl2 120.3(12)
C4S C3S C2S 120.0
C4S C3S H3S 120.0
C2S C3S H3S 120.0
C3S C4S C5S 120.0
C3S C4S H4S 120.0
C5S C4S H4S 120.0
C6S C5S C4S 120.0
C6S C5S H5S 120.0
C4S C5S H5S 120.0
C5S C6S C1S 120.0
C5S C6S H6S 120.0
C1S C6S H6S 120.0

loop_
_geom_bond_atom_site_label_1
_geom_bond_atom_site_label_2
_geom_bond_distance
Fe1 C15 2.010(17)
Fe1 C8 2.015(11)
Fe1 C10 2.023(12)
Fe1 C9 2.031(11)
Fe1 C16 2.046(16)
Fe1 C14 2.054(13)
Fe1 C12 2.061(15)
Fe1 C13 2.064(17)
Fe1 C11 2.068(11)
Fe1 C7 2.082(10)
Fe2 C25 2.015(14)
Fe2 C20 2.039(12)
Fe2 C24 2.040(12)
Fe2 C21 2.051(11)
Fe2 C23 2.060(12)
Fe2 C18 2.068(12)
Fe2 C19 2.074(13)
Fe2 C22 2.075(12)
Fe2 C26 2.077(14)
Fe2 C17 2.098(10)
Fe3 C32 2.019(15)
Fe3 C29 2.022(12)
Fe3 C35 2.029(16)
Fe3 C33 2.030(15)
Fe3 C34 2.030(16)
Fe3 C30 2.033(12)
Fe3 C31 2.053(12)
Fe3 C28 2.062(13)
Fe3 C27 2.079(11)
Fe3 C36 2.132(19)
Fe4 C45 2.002(16)
Fe4 C40 2.006(12)
Fe4 C42 2.007(15)
Fe4 C39 2.031(11)
Fe4 C43 2.032(15)
Fe4 C44 2.032(13)
Fe4 C46 2.037(17)
Fe4 C38 2.052(10)
Fe4 C41 2.056(11)
Fe4 C37 2.105(9)
Fe5 C49 2.001(10)
Fe5 C52 2.015(17)
Fe5 C48 2.018(11)
Fe5 C50 2.028(13)
Fe5 C56 2.031(17)
Fe5 C53 2.036(18)
Fe5 C54 2.038(15)
Fe5 C51 2.048(11)
Fe5 C55 2.053(17)
Fe5 C47 2.072(10)
Fe6 C60 2.002(11)
Fe6 C62 2.029(11)
Fe6 C61 2.032(11)
Fe6 C63 2.042(13)
Fe6 C65 2.045(14)
Fe6 C66 2.047(12)
Fe6 C59 2.054(11)
Fe6 C64 2.056(13)
Fe6 C58 2.065(10)
Fe6 C57 2.075(10)
C1 C6 1.416(14)
C1 C2 1.419(13)
C1 C7 1.506(13)
C2 C3 1.437(14)
C2 C17 1.495(14)
C3 C4 1.393(13)
C3 C27 1.498(14)
C4 C5 1.434(13)
C4 C37 1.514(8)
C5 C6 1.438(14)
C5 C47 1.495(13)
C6 C57 1.504(14)
C7 C8 1.435(15)
C7 C11 1.447(15)
C8 C9 1.410(16)
C8 H8A 0.9900
C9 C10 1.429(17)
C9 H9A 0.9900
C10 C11 1.433(16)
C10 H10A 0.9900
C11 H11A 0.9900
C12 C16 1.408(10)
C12 C13 1.46(2)
C12 H12A 0.9900
C13 C14 1.42(2)
C13 H13A 0.9900
C14 C15 1.35(2)
C14 H14A 0.9900
C15 C16 1.437(10)
C15 H15A 0.9900
C16 H16A 0.9900
C17 C18 1.443(15)
C17 C21 1.448(15)
C18 C19 1.432(16)
C18 H18A 0.9900
C19 C20 1.408(19)
C19 H19A 0.9900
C20 C21 1.434(16)
C20 H20A 0.9900
C21 H21A 0.9900
C22 C26 1.420(17)
C22 C23 1.432(17)
C22 H22A 0.9900
C23 C24 1.422(17)
C23 H23A 0.9900
C24 C25 1.422(19)
C24 H24A 0.9900
C25 C26 1.413(19)
C25 H25A 0.9900
C26 H26A 0.9900
C27 C31 1.426(15)
C27 C28 1.437(17)
C28 C29 1.421(17)
C28 H28A 0.9900
C29 C30 1.431(17)
C29 H29A 0.9900
C30 C31 1.435(16)
C30 H30A 0.9900
C31 H31A 0.9900
C32 C33 1.40(2)
C32 C36 1.40(2)
C32 H32A 0.9900
C33 C34 1.39(2)
C33 H33A 0.9900
C34 C35 1.43(2)
C34 H34A 0.9900
C35 C36 1.52(2)
C35 H35A 0.9900
C36 H36A 0.9900
C37 C41 1.426(14)
C37 C38 1.470(15)
C38 C39 1.462(15)
C38 H38A 0.9900
C39 C40 1.409(17)
C39 H39A 0.9900
C40 C41 1.431(16)
C40 H40A 0.9900
C41 H41A 0.9900
C42 C43 1.34(2)
C42 C46 1.35(2)
C42 H42A 0.9900
C43 C44 1.33(2)
C43 H43A 0.9900
C44 C45 1.34(2)
C44 H44A 0.9900
C45 C46 1.48(3)
C45 H45A 0.9900
C46 H46A 0.9900
C47 C48 1.424(14)
C47 C51 1.455(15)
C48 C49 1.434(15)
C48 H48A 0.9900
C49 C50 1.393(17)
C49 H49A 0.9900
C50 C51 1.417(16)
C50 H50A 0.9900
C51 H51A 0.9900
C52 C56 1.33(3)
C52 C53 1.44(3)
C52 H52A 0.9900
C53 C54 1.42(2)
C53 H53A 0.9900
C54 C55 1.40(2)
C54 H54A 0.9900
C55 C56 1.41(2)
C55 H55A 0.9900
C56 H56A 0.9900
C57 C58 1.430(14)
C57 C61 1.435(15)
C58 C59 1.448(16)
C58 H58A 0.9900
C59 C60 1.406(16)
C59 H59A 0.9900
C60 C61 1.417(15)
C60 H60A 0.9900
C61 H61A 0.9900
C62 C63 1.380(18)
C62 C66 1.389(17)
C62 H62A 0.9900
C63 C64 1.37(2)
C63 H63A 0.9900
C64 C65 1.40(2)
C64 H64A 0.9900
C65 C66 1.42(2)
C65 H65A 0.9900
C66 H66A 0.9900
Cl1 C1S 1.775(16)
Cl2 C2S 1.799(17)
C1S C2S 1.3900
C1S C6S 1.3900
C2S C3S 1.3900
C3S C4S 1.3900
C3S H3S 0.9400
C4S C5S 1.3900
C4S H4S 0.9400
C5S C6S 1.3900
C5S H5S 0.9400
C6S H6S 0.9400

loop_
_geom_torsion_atom_site_label_1
_geom_torsion_atom_site_label_2
_geom_torsion_atom_site_label_3
_geom_torsion_atom_site_label_4
_geom_torsion
C6 C1 C2 C3 13.3(15)
C7 C1 C2 C3 -157.1(9)
C6 C1 C2 C17 -148.4(10)
C7 C1 C2 C17 41.1(14)
C1 C2 C3 C4 -13.0(14)
C17 C2 C3 C4 149.8(9)
C1 C2 C3 C27 159.2(9)
C17 C2 C3 C27 -38.0(14)
C2 C3 C4 C5 12.4(15)
C27 C3 C4 C5 -159.9(9)
C2 C3 C4 C37 -150.2(10)
C27 C3 C4 C37 37.5(15)
C3 C4 C5 C6 -11.5(14)
C37 C4 C5 C6 153.0(9)
C3 C4 C5 C47 158.0(9)
C37 C4 C5 C47 -37.5(13)
C2 C1 C6 C5 -12.8(15)
C7 C1 C6 C5 157.1(9)
C2 C1 C6 C57 147.4(9)
C7 C1 C6 C57 -42.7(13)
C4 C5 C6 C1 11.5(14)
C47 C5 C6 C1 -158.6(9)
C4 C5 C6 C57 -146.8(9)
C47 C5 C6 C57 43.1(13)
C6 C1 C7 C8 -136.9(10)
C2 C1 C7 C8 33.4(14)
C6 C1 C7 C11 39.5(17)
C2 C1 C7 C11 -150.2(11)
C6 C1 C7 Fe1 -54.0(13)
C2 C1 C7 Fe1 116.3(9)
C15 Fe1 C7 C8 -159(2)
C10 Fe1 C7 C8 -81.6(7)
C9 Fe1 C7 C8 -37.2(7)
C16 Fe1 C7 C8 162.7(8)
C14 Fe1 C7 C8 41.2(15)
C12 Fe1 C7 C8 121.0(8)
C13 Fe1 C7 C8 76.8(9)
C11 Fe1 C7 C8 -120.0(9)
C15 Fe1 C7 C11 -39(2)
C8 Fe1 C7 C11 120.0(9)
C10 Fe1 C7 C11 38.5(7)
C9 Fe1 C7 C11 82.9(7)
C16 Fe1 C7 C11 -77.3(9)
C14 Fe1 C7 C11 161.2(12)
C12 Fe1 C7 C11 -118.9(8)
C13 Fe1 C7 C11 -163.2(8)
C15 Fe1 C7 C1 88(2)
C8 Fe1 C7 C1 -112.7(11)
C10 Fe1 C7 C1 165.8(10)
C9 Fe1 C7 C1 -149.8(10)
C16 Fe1 C7 C1 50.0(12)
C14 Fe1 C7 C1 -71.5(16)
C12 Fe1 C7 C1 8.4(11)
C13 Fe1 C7 C1 -35.9(11)
C11 Fe1 C7 C1 127.3(11)
C11 C7 C8 C9 2.4(12)
C1 C7 C8 C9 179.5(9)
Fe1 C7 C8 C9 60.1(8)
C11 C7 C8 Fe1 -57.7(7)
C1 C7 C8 Fe1 119.5(9)
C15 Fe1 C8 C9 46.0(17)
C10 Fe1 C8 C9 -38.8(7)
C16 Fe1 C8 C9 -171.4(19)
C14 Fe1 C8 C9 76.9(9)
C12 Fe1 C8 C9 160.2(8)
C13 Fe1 C8 C9 118.4(8)
C11 Fe1 C8 C9 -82.9(8)
C7 Fe1 C8 C9 -120.2(10)
C15 Fe1 C8 C7 166.3(14)
C10 Fe1 C8 C7 81.4(7)
C9 Fe1 C8 C7 120.2(10)
C16 Fe1 C8 C7 -51(2)
C14 Fe1 C8 C7 -162.8(7)
C12 Fe1 C8 C7 -79.6(9)
C13 Fe1 C8 C7 -121.3(8)
C11 Fe1 C8 C7 37.3(6)
C7 C8 C9 C10 -1.9(13)
Fe1 C8 C9 C10 59.3(8)
C7 C8 C9 Fe1 -61.2(8)
C15 Fe1 C9 C8 -159.0(9)
C10 Fe1 C9 C8 117.9(10)
C16 Fe1 C9 C8 173.3(14)
C14 Fe1 C9 C8 -119.6(8)
C12 Fe1 C9 C8 -52.7(18)
C13 Fe1 C9 C8 -79.1(9)
C11 Fe1 C9 C8 81.0(7)
C7 Fe1 C9 C8 37.3(7)
C15 Fe1 C9 C10 83.2(9)
C8 Fe1 C9 C10 -117.9(10)
C16 Fe1 C9 C10 55.4(17)
C14 Fe1 C9 C10 122.5(8)
C12 Fe1 C9 C10 -170.6(14)
C13 Fe1 C9 C10 163.0(8)
C11 Fe1 C9 C10 -36.9(7)
C7 Fe1 C9 C10 -80.6(7)
C8 C9 C10 C11 0.6(13)
Fe1 C9 C10 C11 59.9(8)
C8 C9 C10 Fe1 -59.2(8)
C15 Fe1 C10 C9 -114.6(8)
C8 Fe1 C10 C9 38.4(6)
C16 Fe1 C10 C9 -157.3(7)
C14 Fe1 C10 C9 -74.8(9)
C12 Fe1 C10 C9 170.9(14)
C13 Fe1 C10 C9 -41.8(18)
C11 Fe1 C10 C9 120.9(9)
C7 Fe1 C10 C9 82.6(7)
C15 Fe1 C10 C11 124.6(8)
C8 Fe1 C10 C11 -82.5(7)
C9 Fe1 C10 C11 -120.9(9)
C16 Fe1 C10 C11 81.8(8)
C14 Fe1 C10 C11 164.3(7)
C12 Fe1 C10 C11 50.0(18)
C13 Fe1 C10 C11 -162.7(15)
C7 Fe1 C10 C11 -38.3(6)
C9 C10 C11 C7 0.8(13)
Fe1 C10 C11 C7 59.8(7)
C9 C10 C11 Fe1 -59.0(8)
C8 C7 C11 C10 -1.9(12)
C1 C7 C11 C10 -178.6(10)
Fe1 C7 C11 C10 -58.3(8)
C8 C7 C11 Fe1 56.4(7)
C1 C7 C11 Fe1 -120.3(11)
C15 Fe1 C11 C10 -74.6(9)
C8 Fe1 C11 C10 80.8(7)
C9 Fe1 C11 C10 37.1(7)
C16 Fe1 C11 C10 -118.3(8)
C14 Fe1 C11 C10 -40.9(17)
C12 Fe1 C11 C10 -160.6(8)
C13 Fe1 C11 C10 161.6(17)
C7 Fe1 C11 C10 118.2(9)
C15 Fe1 C11 C7 167.2(7)
C8 Fe1 C11 C7 -37.4(6)
C10 Fe1 C11 C7 -118.2(9)
C9 Fe1 C11 C7 -81.1(6)
C16 Fe1 C11 C7 123.5(7)
C14 Fe1 C11 C7 -159.1(14)
C12 Fe1 C11 C7 81.2(9)
C13 Fe1 C11 C7 43.4(19)
C15 Fe1 C12 C16 -38.5(9)
C8 Fe1 C12 C16 166.8(9)
C10 Fe1 C12 C16 43(2)
C9 Fe1 C12 C16 -153.9(14)
C14 Fe1 C12 C16 -80.5(10)
C13 Fe1 C12 C16 -118.7(14)
C11 Fe1 C12 C16 80.4(11)
C7 Fe1 C12 C16 123.7(9)
C15 Fe1 C12 C13 80.2(10)
C8 Fe1 C12 C13 -74.4(11)
C10 Fe1 C12 C13 162.1(13)
C9 Fe1 C12 C13 -35(2)
C16 Fe1 C12 C13 118.7(14)
C14 Fe1 C12 C13 38.2(9)
C11 Fe1 C12 C13 -160.9(9)
C7 Fe1 C12 C13 -117.6(9)
C16 C12 C13 C14 -0.5(17)
Fe1 C12 C13 C14 -59.8(10)
C16 C12 C13 Fe1 59.3(11)
C15 Fe1 C13 C14 35.3(9)
C8 Fe1 C13 C14 -117.9(9)
C10 Fe1 C13 C14 -45(2)
C9 Fe1 C13 C14 -76.0(11)
C16 Fe1 C13 C14 80.2(10)
C12 Fe1 C13 C14 117.6(14)
C11 Fe1 C13 C14 168.1(14)
C7 Fe1 C13 C14 -159.6(8)
C15 Fe1 C13 C12 -82.3(10)
C8 Fe1 C13 C12 124.5(9)
C10 Fe1 C13 C12 -162.8(14)
C9 Fe1 C13 C12 166.4(9)
C16 Fe1 C13 C12 -37.4(8)
C14 Fe1 C13 C12 -117.6(14)
C11 Fe1 C13 C12 51(2)
C7 Fe1 C13 C12 82.8(11)
C12 C13 C14 C15 2.1(17)
Fe1 C13 C14 C15 -57.5(12)
C12 C13 C14 Fe1 59.6(10)
C8 Fe1 C14 C15 -159.1(9)
C10 Fe1 C14 C15 -76.8(11)
C9 Fe1 C14 C15 -117.9(10)
C16 Fe1 C14 C15 39.0(9)
C12 Fe1 C14 C15 82.4(10)
C13 Fe1 C14 C15 121.7(14)
C11 Fe1 C14 C15 -46.3(19)
C7 Fe1 C14 C15 170.9(11)
C15 Fe1 C14 C13 -121.7(14)
C8 Fe1 C14 C13 79.2(11)
C10 Fe1 C14 C13 161.6(10)
C9 Fe1 C14 C13 120.4(10)
C16 Fe1 C14 C13 -82.7(11)
C12 Fe1 C14 C13 -39.3(10)
C11 Fe1 C14 C13 -167.9(14)
C7 Fe1 C14 C13 49.2(17)
C13 C14 C15 C16 -2.9(19)
Fe1 C14 C15 C16 -61.2(12)
C13 C14 C15 Fe1 58.3(11)
C8 Fe1 C15 C14 45(2)
C10 Fe1 C15 C14 120.6(10)
C9 Fe1 C15 C14 77.3(11)
C16 Fe1 C15 C14 -118.7(15)
C12 Fe1 C15 C14 -81.5(10)
C13 Fe1 C15 C14 -36.5(10)
C11 Fe1 C15 C14 162.0(8)
C7 Fe1 C15 C14 -167.8(16)
C8 Fe1 C15 C16 163.6(13)
C10 Fe1 C15 C16 -120.7(11)
C9 Fe1 C15 C16 -163.9(10)
C14 Fe1 C15 C16 118.7(15)
C12 Fe1 C15 C16 37.3(9)
C13 Fe1 C15 C16 82.2(12)
C11 Fe1 C15 C16 -79.2(12)
C7 Fe1 C15 C16 -49(3)
C13 C12 C16 C15 -1.1(19)
Fe1 C12 C16 C15 58.1(12)
C13 C12 C16 Fe1 -59.3(11)
C14 C15 C16 C12 3(2)
Fe1 C15 C16 C12 -59.8(12)
C14 C15 C16 Fe1 62.3(12)
C15 Fe1 C16 C12 119.0(15)
C8 Fe1 C16 C12 -37(2)
C10 Fe1 C16 C12 -162.7(9)
C9 Fe1 C16 C12 157.0(13)
C14 Fe1 C16 C12 82.4(10)
C13 Fe1 C16 C12 38.7(10)
C11 Fe1 C16 C12 -119.2(9)
C7 Fe1 C16 C12 -76.7(11)
C8 Fe1 C16 C15 -156.4(17)
C10 Fe1 C16 C15 78.3(12)
C9 Fe1 C16 C15 38(2)
C14 Fe1 C16 C15 -36.6(11)
C12 Fe1 C16 C15 -119.0(15)
C13 Fe1 C16 C15 -80.3(12)
C11 Fe1 C16 C15 121.8(11)
C7 Fe1 C16 C15 164.3(10)
C1 C2 C17 C18 -75.5(17)
C3 C2 C17 C18 122.4(13)
C1 C2 C17 C21 112.4(11)
C3 C2 C17 C21 -49.7(13)
C1 C2 C17 Fe2 29.2(15)
C3 C2 C17 Fe2 -133.0(9)
C25 Fe2 C17 C18 -155.7(13)
C20 Fe2 C17 C18 -81.1(7)
C24 Fe2 C17 C18 34.8(16)
C21 Fe2 C17 C18 -119.9(9)
C23 Fe2 C17 C18 77.4(8)
C19 Fe2 C17 C18 -37.8(7)
C22 Fe2 C17 C18 121.0(7)
C26 Fe2 C17 C18 164.3(6)
C25 Fe2 C17 C21 -35.8(15)
C20 Fe2 C17 C21 38.8(7)
C24 Fe2 C17 C21 154.7(13)
C23 Fe2 C17 C21 -162.7(7)
C18 Fe2 C17 C21 119.9(9)
C19 Fe2 C17 C21 82.0(7)
C22 Fe2 C17 C21 -119.1(7)
C26 Fe2 C17 C21 -75.9(8)
C25 Fe2 C17 C2 70.0(17)
C20 Fe2 C17 C2 144.6(11)
C24 Fe2 C17 C2 -99.5(16)
C21 Fe2 C17 C2 105.8(12)
C23 Fe2 C17 C2 -56.9(12)
C18 Fe2 C17 C2 -134.3(13)
C19 Fe2 C17 C2 -172.2(11)
C22 Fe2 C17 C2 -13.3(11)
C26 Fe2 C17 C2 29.9(12)
C21 C17 C18 C19 3.1(13)
C2 C17 C18 C19 -169.5(12)
Fe2 C17 C18 C19 60.2(8)
C21 C17 C18 Fe2 -57.1(7)
C2 C17 C18 Fe2 130.2(13)
C25 Fe2 C18 C19 37.5(16)
C20 Fe2 C18 C19 -37.0(7)
C24 Fe2 C18 C19 74.3(8)
C21 Fe2 C18 C19 -81.3(7)
C23 Fe2 C18 C19 117.6(7)
C22 Fe2 C18 C19 160.1(7)
C26 Fe2 C18 C19 -162.8(14)
C17 Fe2 C18 C19 -118.8(10)
C25 Fe2 C18 C17 156.3(13)
C20 Fe2 C18 C17 81.8(7)
C24 Fe2 C18 C17 -166.9(6)
C21 Fe2 C18 C17 37.5(6)
C23 Fe2 C18 C17 -123.6(6)
C19 Fe2 C18 C17 118.8(10)
C22 Fe2 C18 C17 -81.1(7)
C26 Fe2 C18 C17 -44.0(17)
C17 C18 C19 C20 -2.7(14)
Fe2 C18 C19 C20 58.1(9)
C17 C18 C19 Fe2 -60.8(8)
C25 Fe2 C19 C20 75.7(9)
C24 Fe2 C19 C20 117.4(8)
C21 Fe2 C19 C20 -37.8(7)
C23 Fe2 C19 C20 157.8(7)
C18 Fe2 C19 C20 -119.8(10)
C22 Fe2 C19 C20 -174.6(12)
C26 Fe2 C19 C20 46.1(16)
C17 Fe2 C19 C20 -81.9(8)
C25 Fe2 C19 C18 -164.4(7)
C20 Fe2 C19 C18 119.8(10)
C24 Fe2 C19 C18 -122.8(7)
C21 Fe2 C19 C18 82.0(7)
C23 Fe2 C19 C18 -82.4(8)
C22 Fe2 C19 C18 -54.8(16)
C26 Fe2 C19 C18 166.0(12)
C17 Fe2 C19 C18 37.9(6)
C18 C19 C20 C21 1.2(15)
Fe2 C19 C20 C21 59.8(9)
C18 C19 C20 Fe2 -58.6(9)
C25 Fe2 C20 C19 -120.4(8)
C24 Fe2 C20 C19 -78.7(9)
C21 Fe2 C20 C19 119.8(11)
C23 Fe2 C20 C19 -52.0(16)
C18 Fe2 C20 C19 37.4(7)
C22 Fe2 C20 C19 174.8(12)
C26 Fe2 C20 C19 -160.5(7)
C17 Fe2 C20 C19 81.2(8)
C25 Fe2 C20 C21 119.8(8)
C24 Fe2 C20 C21 161.6(7)
C23 Fe2 C20 C21 -171.8(11)
C18 Fe2 C20 C21 -82.4(8)
C19 Fe2 C20 C21 -119.8(11)
C22 Fe2 C20 C21 55.0(17)
C26 Fe2 C20 C21 79.7(9)
C17 Fe2 C20 C21 -38.6(7)
C19 C20 C21 C17 0.8(14)
Fe2 C20 C21 C17 61.5(8)
C19 C20 C21 Fe2 -60.7(9)
C18 C17 C21 C20 -2.4(12)
C2 C17 C21 C20 172.0(9)
Fe2 C17 C21 C20 -60.0(8)
C18 C17 C21 Fe2 57.6(7)
C2 C17 C21 Fe2 -128.0(9)
C25 Fe2 C21 C20 -76.8(9)
C24 Fe2 C21 C20 -42.0(16)
C23 Fe2 C21 C20 169.1(15)
C18 Fe2 C21 C20 80.5(8)
C19 Fe2 C21 C20 36.9(8)
C22 Fe2 C21 C20 -159.5(8)
C26 Fe2 C21 C20 -119.0(8)
C17 Fe2 C21 C20 117.7(10)
C25 Fe2 C21 C17 165.5(7)
C20 Fe2 C21 C17 -117.7(10)
C24 Fe2 C21 C17 -159.7(11)
C23 Fe2 C21 C17 51.4(19)
C18 Fe2 C21 C17 -37.2(6)
C19 Fe2 C21 C17 -80.8(7)
C22 Fe2 C21 C17 82.8(8)
C26 Fe2 C21 C17 123.3(7)
C25 Fe2 C22 C26 -37.8(8)
C20 Fe2 C22 C26 33.4(17)
C24 Fe2 C22 C26 -82.2(8)
C21 Fe2 C22 C26 74.5(9)
C23 Fe2 C22 C26 -119.6(11)
C18 Fe2 C22 C26 162.4(7)
C19 Fe2 C22 C26 -156.5(13)
C17 Fe2 C22 C26 118.8(7)
C25 Fe2 C22 C23 81.8(8)
C20 Fe2 C22 C23 153.1(13)
C24 Fe2 C22 C23 37.4(7)
C21 Fe2 C22 C23 -165.8(7)
C18 Fe2 C22 C23 -77.9(8)
C19 Fe2 C22 C23 -36.9(17)
C26 Fe2 C22 C23 119.6(10)
C17 Fe2 C22 C23 -121.6(7)
C26 C22 C23 C24 0.8(14)
Fe2 C22 C23 C24 -58.6(8)
C26 C22 C23 Fe2 59.4(9)
C25 Fe2 C23 C24 39.0(8)
C20 Fe2 C23 C24 -37.1(16)
C21 Fe2 C23 C24 160.8(15)
C18 Fe2 C23 C24 -117.3(8)
C19 Fe2 C23 C24 -74.1(9)
C22 Fe2 C23 C24 119.8(11)
C26 Fe2 C23 C24 82.7(8)
C17 Fe2 C23 C24 -159.6(7)
C25 Fe2 C23 C22 -80.8(8)
C20 Fe2 C23 C22 -156.8(12)
C24 Fe2 C23 C22 -119.8(11)
C21 Fe2 C23 C22 41.0(19)
C18 Fe2 C23 C22 123.0(7)
C19 Fe2 C23 C22 166.1(7)
C26 Fe2 C23 C22 -37.1(7)
C17 Fe2 C23 C22 80.6(9)
C22 C23 C24 C25 0.1(14)
Fe2 C23 C24 C25 -59.4(9)
C22 C23 C24 Fe2 59.5(8)
C25 Fe2 C24 C23 -117.5(11)
C20 Fe2 C24 C23 163.9(8)
C21 Fe2 C24 C23 -165.9(11)
C18 Fe2 C24 C23 82.8(8)
C19 Fe2 C24 C23 123.1(8)
C22 Fe2 C24 C23 -37.3(7)
C26 Fe2 C24 C23 -80.4(8)
C17 Fe2 C24 C23 56.7(17)
C20 Fe2 C24 C25 -78.7(9)
C21 Fe2 C24 C25 -48.5(16)
C23 Fe2 C24 C25 117.5(11)
C18 Fe2 C24 C25 -159.8(7)
C19 Fe2 C24 C25 -119.5(8)
C22 Fe2 C24 C25 80.1(8)
C26 Fe2 C24 C25 37.0(8)
C17 Fe2 C24 C25 174.1(12)
C23 C24 C25 C26 -0.9(15)
Fe2 C24 C25 C26 -61.5(10)
C23 C24 C25 Fe2 60.6(8)
C20 Fe2 C25 C26 -122.5(8)
C24 Fe2 C25 C26 119.9(11)
C21 Fe2 C25 C26 -81.1(9)
C23 Fe2 C25 C26 81.4(8)
C18 Fe2 C25 C26 170.1(11)
C19 Fe2 C25 C26 -162.6(7)
C22 Fe2 C25 C26 37.5(7)
C17 Fe2 C25 C26 -54.7(16)
C20 Fe2 C25 C24 117.6(8)
C21 Fe2 C25 C24 159.0(7)
C23 Fe2 C25 C24 -38.5(7)
C18 Fe2 C25 C24 50.2(17)
C19 Fe2 C25 C24 77.5(9)
C22 Fe2 C25 C24 -82.5(8)
C26 Fe2 C25 C24 -119.9(11)
C17 Fe2 C25 C24 -174.7(11)
C24 C25 C26 C22 1.4(16)
Fe2 C25 C26 C22 -59.1(9)
C24 C25 C26 Fe2 60.5(10)
C23 C22 C26 C25 -1.3(14)
Fe2 C22 C26 C25 57.5(9)
C23 C22 C26 Fe2 -58.8(8)
C20 Fe2 C26 C25 74.2(9)
C24 Fe2 C26 C25 -37.6(8)
C21 Fe2 C26 C25 116.8(8)
C23 Fe2 C26 C25 -81.5(8)
C18 Fe2 C26 C25 -168.3(14)
C19 Fe2 C26 C25 41.0(16)
C22 Fe2 C26 C25 -119.0(11)
C17 Fe2 C26 C25 158.4(8)
C25 Fe2 C26 C22 119.0(11)
C20 Fe2 C26 C22 -166.8(7)
C24 Fe2 C26 C22 81.4(8)
C21 Fe2 C26 C22 -124.2(7)
C23 Fe2 C26 C22 37.5(7)
C18 Fe2 C26 C22 -49.3(18)
C19 Fe2 C26 C22 160.0(11)
C17 Fe2 C26 C22 -82.6(8)
C4 C3 C27 C31 -158.7(11)
C2 C3 C27 C31 29.1(18)
C4 C3 C27 C28 26.5(15)
C2 C3 C27 C28 -145.7(11)
C4 C3 C27 Fe3 110.3(10)
C2 C3 C27 Fe3 -62.0(13)
C32 Fe3 C27 C31 -126.4(8)
C29 Fe3 C27 C31 82.2(7)
C35 Fe3 C27 C31 161.8(19)
C33 Fe3 C27 C31 -83.5(9)
C34 Fe3 C27 C31 -48.0(15)
C30 Fe3 C27 C31 37.8(7)
C28 Fe3 C27 C31 119.0(9)
C36 Fe3 C27 C31 -167.7(8)
C32 Fe3 C27 C28 114.6(8)
C29 Fe3 C27 C28 -36.8(7)
C35 Fe3 C27 C28 43(2)
C33 Fe3 C27 C28 157.5(8)
C34 Fe3 C27 C28 -167.1(13)
C30 Fe3 C27 C28 -81.2(7)
C31 Fe3 C27 C28 -119.0(9)
C36 Fe3 C27 C28 73.3(9)
C32 Fe3 C27 C3 1.3(11)
C29 Fe3 C27 C3 -150.1(10)
C35 Fe3 C27 C3 -71(2)
C33 Fe3 C27 C3 44.2(12)
C34 Fe3 C27 C3 79.6(16)
C30 Fe3 C27 C3 165.5(10)
C31 Fe3 C27 C3 127.7(12)
C28 Fe3 C27 C3 -113.3(12)
C36 Fe3 C27 C3 -40.0(12)
C31 C27 C28 C29 -1.3(14)
C3 C27 C28 C29 174.7(10)
Fe3 C27 C28 C29 57.2(9)
C31 C27 C28 Fe3 -58.5(8)
C3 C27 C28 Fe3 117.4(10)
C32 Fe3 C28 C29 154.7(9)
C35 Fe3 C28 C29 73.0(10)
C33 Fe3 C28 C29 -171.5(14)
C34 Fe3 C28 C29 39(3)
C30 Fe3 C28 C29 -38.9(8)
C31 Fe3 C28 C29 -83.3(8)
C27 Fe3 C28 C29 -121.0(11)
C36 Fe3 C28 C29 115.0(9)
C32 Fe3 C28 C27 -84.3(9)
C29 Fe3 C28 C27 121.0(11)
C35 Fe3 C28 C27 -166.0(7)
C33 Fe3 C28 C27 -50.5(17)
C34 Fe3 C28 C27 160(2)
C30 Fe3 C28 C27 82.1(7)
C31 Fe3 C28 C27 37.6(6)
C36 Fe3 C28 C27 -124.0(7)
C27 C28 C29 C30 2.0(15)
Fe3 C28 C29 C30 60.5(9)
C27 C28 C29 Fe3 -58.6(9)
C32 Fe3 C29 C28 -54.6(16)
C35 Fe3 C29 C28 -126.1(9)
C33 Fe3 C29 C28 167(2)
C34 Fe3 C29 C28 -167.6(9)
C30 Fe3 C29 C28 117.8(11)
C31 Fe3 C29 C28 80.0(8)
C27 Fe3 C29 C28 36.7(7)
C36 Fe3 C29 C28 -81.1(10)
C32 Fe3 C29 C30 -172.4(12)
C35 Fe3 C29 C30 116.1(8)
C33 Fe3 C29 C30 49(2)
C34 Fe3 C29 C30 74.6(10)
C31 Fe3 C29 C30 -37.8(7)
C28 Fe3 C29 C30 -117.8(11)
C27 Fe3 C29 C30 -81.1(7)
C36 Fe3 C29 C30 161.1(8)
C28 C29 C30 C31 -1.9(14)
Fe3 C29 C30 C31 59.6(8)
C28 C29 C30 Fe3 -61.4(9)
C32 Fe3 C30 C29 167(2)
C35 Fe3 C30 C29 -81.9(9)
C33 Fe3 C30 C29 -164.7(8)
C34 Fe3 C30 C29 -125.0(8)
C31 Fe3 C30 C29 119.3(10)
C28 Fe3 C30 C29 38.4(7)
C27 Fe3 C30 C29 82.2(7)
C36 Fe3 C30 C29 -41.6(17)
C32 Fe3 C30 C31 47(2)
C29 Fe3 C30 C31 -119.3(10)
C35 Fe3 C30 C31 158.8(8)
C33 Fe3 C30 C31 76.0(9)
C34 Fe3 C30 C31 115.7(8)
C28 Fe3 C30 C31 -80.9(7)
C27 Fe3 C30 C31 -37.2(6)
C36 Fe3 C30 C31 -160.9(14)
C28 C27 C31 C30 0.1(13)
C3 C27 C31 C30 -175.2(11)
Fe3 C27 C31 C30 -58.6(8)
C28 C27 C31 Fe3 58.7(8)
C3 C27 C31 Fe3 -116.6(12)
C29 C30 C31 C27 1.1(14)
Fe3 C30 C31 C27 59.9(8)
C29 C30 C31 Fe3 -58.8(9)
C32 Fe3 C31 C27 74.2(9)
C29 Fe3 C31 C27 -81.7(7)
C35 Fe3 C31 C27 -167.7(13)
C33 Fe3 C31 C27 115.4(8)
C34 Fe3 C31 C27 158.0(7)
C30 Fe3 C31 C27 -119.7(9)
C28 Fe3 C31 C27 -37.9(6)
C36 Fe3 C31 C27 34(2)
C32 Fe3 C31 C30 -166.1(8)
C29 Fe3 C31 C30 38.0(7)
C35 Fe3 C31 C30 -48.0(16)
C33 Fe3 C31 C30 -124.9(8)
C34 Fe3 C31 C30 -82.3(9)
C28 Fe3 C31 C30 81.8(7)
C27 Fe3 C31 C30 119.7(9)
C36 Fe3 C31 C30 153.7(19)
C29 Fe3 C32 C33 -163.4(12)
C35 Fe3 C32 C33 -82.0(11)
C34 Fe3 C32 C33 -37.2(10)
C30 Fe3 C32 C33 36(3)
C31 Fe3 C32 C33 74.0(11)
C28 Fe3 C32 C33 158.5(9)
C27 Fe3 C32 C33 115.3(9)
C36 Fe3 C32 C33 -125.0(15)
C29 Fe3 C32 C36 -38.5(18)
C35 Fe3 C32 C36 42.9(11)
C33 Fe3 C32 C36 125.0(15)
C34 Fe3 C32 C36 87.7(11)
C30 Fe3 C32 C36 161.3(19)
C31 Fe3 C32 C36 -161.1(9)
C28 Fe3 C32 C36 -76.5(12)
C27 Fe3 C32 C36 -119.8(10)
C36 C32 C33 C34 -2(2)
Fe3 C32 C33 C34 59.4(11)
C36 C32 C33 Fe3 -61.1(13)
C32 Fe3 C33 C34 -119.5(15)
C29 Fe3 C33 C34 33(3)
C35 Fe3 C33 C34 -39.6(10)
C30 Fe3 C33 C34 71.5(12)
C31 Fe3 C33 C34 113.9(11)
C28 Fe3 C33 C34 -167.4(13)
C27 Fe3 C33 C34 156.8(10)
C36 Fe3 C33 C34 -85.8(12)
C29 Fe3 C33 C32 152(2)
C35 Fe3 C33 C32 79.9(11)
C34 Fe3 C33 C32 119.5(15)
C30 Fe3 C33 C32 -168.9(9)
C31 Fe3 C33 C32 -126.5(9)
C28 Fe3 C33 C32 -47.9(19)
C27 Fe3 C33 C32 -83.6(11)
C36 Fe3 C33 C32 33.8(9)
C32 C33 C34 C35 1.3(18)
Fe3 C33 C34 C35 60.4(11)
C32 C33 C34 Fe3 -59.1(11)
C32 Fe3 C34 C33 37.5(10)
C29 Fe3 C34 C33 -169.3(10)
C35 Fe3 C34 C33 116.7(15)
C30 Fe3 C34 C33 -127.5(11)
C31 Fe3 C34 C33 -84.4(12)
C28 Fe3 C34 C33 161(2)
C27 Fe3 C34 C33 -50.7(19)
C36 Fe3 C34 C33 79.4(11)
C32 Fe3 C34 C35 -79.3(11)
C29 Fe3 C34 C35 74.0(12)
C33 Fe3 C34 C35 -116.7(15)
C30 Fe3 C34 C35 115.8(10)
C31 Fe3 C34 C35 158.8(9)
C28 Fe3 C34 C35 44(3)
C27 Fe3 C34 C35 -167.5(11)
C36 Fe3 C34 C35 -37.3(10)
C33 C34 C35 C36 -0.6(19)
Fe3 C34 C35 C36 60.1(12)
C33 C34 C35 Fe3 -60.8(11)
C32 Fe3 C35 C34 82.6(11)
C29 Fe3 C35 C34 -125.4(10)
C33 Fe3 C35 C34 38.5(10)
C30 Fe3 C35 C34 -82.2(11)
C31 Fe3 C35 C34 -47.9(19)
C28 Fe3 C35 C34 -166.1(9)
C27 Fe3 C35 C34 160.8(17)
C36 Fe3 C35 C34 122.0(14)
C32 Fe3 C35 C36 -39.5(10)
C29 Fe3 C35 C36 112.6(10)
C33 Fe3 C35 C36 -83.5(11)
C34 Fe3 C35 C36 -122.0(14)
C30 Fe3 C35 C36 155.7(9)
C31 Fe3 C35 C36 -170.0(12)
C28 Fe3 C35 C36 71.9(12)
C27 Fe3 C35 C36 39(2)
C33 C32 C36 C35 1.2(18)
Fe3 C32 C36 C35 -57.5(10)
C33 C32 C36 Fe3 58.7(12)
C34 C35 C36 C32 -0.3(18)
Fe3 C35 C36 C32 58.2(10)
C34 C35 C36 Fe3 -58.5(12)
C29 Fe3 C36 C32 161.5(9)
C35 Fe3 C36 C32 -113.1(15)
C33 Fe3 C36 C32 -34.6(10)
C34 Fe3 C36 C32 -77.1(11)
C30 Fe3 C36 C32 -168.9(12)
C31 Fe3 C36 C32 54(2)
C28 Fe3 C36 C32 119.6(10)
C27 Fe3 C36 C32 79.3(12)
C32 Fe3 C36 C35 113.1(15)
C29 Fe3 C36 C35 -85.4(11)
C33 Fe3 C36 C35 78.6(11)
C34 Fe3 C36 C35 36.0(10)
C30 Fe3 C36 C35 -55.8(19)
C31 Fe3 C36 C35 166.7(16)
C28 Fe3 C36 C35 -127.3(10)
C27 Fe3 C36 C35 -167.6(9)
C3 C4 C37 C41 -85.2(16)
C5 C4 C37 C41 110.9(13)
C3 C4 C37 C38 107.0(11)
C5 C4 C37 C38 -56.9(11)
C3 C4 C37 Fe4 24.4(17)
C5 C4 C37 Fe4 -139.5(9)
C45 Fe4 C37 C41 39.1(17)
C40 Fe4 C37 C41 -37.6(7)
C42 Fe4 C37 C41 126.8(9)
C39 Fe4 C37 C41 -81.5(7)
C43 Fe4 C37 C41 168.9(8)
C44 Fe4 C37 C41 -152.7(17)
C46 Fe4 C37 C41 83.4(9)
C38 Fe4 C37 C41 -120.7(9)
C45 Fe4 C37 C38 159.8(15)
C40 Fe4 C37 C38 83.1(7)
C42 Fe4 C37 C38 -112.5(9)
C39 Fe4 C37 C38 39.2(6)
C43 Fe4 C37 C38 -70.4(9)
C44 Fe4 C37 C38 -32.0(19)
C46 Fe4 C37 C38 -155.9(9)
C41 Fe4 C37 C38 120.7(9)
C45 Fe4 C37 C4 -97.3(19)
C40 Fe4 C37 C4 -174.0(12)
C42 Fe4 C37 C4 -9.6(13)
C39 Fe4 C37 C4 142.1(12)
C43 Fe4 C37 C4 32.5(14)
C44 Fe4 C37 C4 71(2)
C46 Fe4 C37 C4 -53.0(14)
C38 Fe4 C37 C4 102.9(12)
C41 Fe4 C37 C4 -136.4(13)
C41 C37 C38 C39 -2.6(11)
C4 C37 C38 C39 168.8(8)
Fe4 C37 C38 C39 -59.2(6)
C41 C37 C38 Fe4 56.6(7)
C4 C37 C38 Fe4 -132.0(8)
C45 Fe4 C38 C39 -40(2)
C40 Fe4 C38 C39 37.2(7)
C42 Fe4 C38 C39 -151.8(9)
C43 Fe4 C38 C39 -111.7(8)
C44 Fe4 C38 C39 -72.6(9)
C46 Fe4 C38 C39 175.3(14)
C41 Fe4 C38 C39 81.4(7)
C37 Fe4 C38 C39 117.7(9)
C45 Fe4 C38 C37 -158.2(16)
C40 Fe4 C38 C37 -80.5(7)
C42 Fe4 C38 C37 90.4(9)
C39 Fe4 C38 C37 -117.7(9)
C43 Fe4 C38 C37 130.5(8)
C44 Fe4 C38 C37 169.7(7)
C46 Fe4 C38 C37 57.5(17)
C41 Fe4 C38 C37 -36.3(6)
C37 C38 C39 C40 3.0(11)
Fe4 C38 C39 C40 -58.1(7)
C37 C38 C39 Fe4 61.1(7)
C45 Fe4 C39 C40 -76.0(10)
C42 Fe4 C39 C40 -176.3(12)
C43 Fe4 C39 C40 -153.6(8)
C44 Fe4 C39 C40 -114.8(8)
C46 Fe4 C39 C40 -54(2)
C38 Fe4 C39 C40 119.8(9)
C41 Fe4 C39 C40 38.1(7)
C37 Fe4 C39 C40 81.1(7)
C45 Fe4 C39 C38 164.2(9)
C40 Fe4 C39 C38 -119.8(9)
C42 Fe4 C39 C38 63.9(14)
C43 Fe4 C39 C38 86.6(8)
C44 Fe4 C39 C38 125.4(8)
C46 Fe4 C39 C38 -173.8(19)
C41 Fe4 C39 C38 -81.7(7)
C37 Fe4 C39 C38 -38.7(6)
C38 C39 C40 C41 -2.2(12)
Fe4 C39 C40 C41 -61.1(8)
C38 C39 C40 Fe4 58.9(7)
C45 Fe4 C40 C39 120.4(9)
C42 Fe4 C40 C39 173(2)
C43 Fe4 C40 C39 53.2(13)
C44 Fe4 C40 C39 80.9(9)
C46 Fe4 C40 C39 161.7(8)
C38 Fe4 C40 C39 -38.2(6)
C41 Fe4 C40 C39 -119.1(9)
C37 Fe4 C40 C39 -82.6(7)
C45 Fe4 C40 C41 -120.4(9)
C42 Fe4 C40 C41 -67(2)
C39 Fe4 C40 C41 119.1(9)
C43 Fe4 C40 C41 172.3(10)
C44 Fe4 C40 C41 -160.0(8)
C46 Fe4 C40 C41 -79.1(10)
C38 Fe4 C40 C41 81.0(7)
C37 Fe4 C40 C41 36.6(6)
C38 C37 C41 C40 1.3(12)
C4 C37 C41 C40 -167.2(11)
Fe4 C37 C41 C40 57.5(7)
C38 C37 C41 Fe4 -56.2(7)
C4 C37 C41 Fe4 135.4(12)
C39 C40 C41 C37 0.6(13)
Fe4 C40 C41 C37 -60.1(7)
C39 C40 C41 Fe4 60.7(8)
C45 Fe4 C41 C37 -163.4(8)
C40 Fe4 C41 C37 120.3(9)
C42 Fe4 C41 C37 -77.9(10)
C39 Fe4 C41 C37 82.6(6)
C43 Fe4 C41 C37 -42(3)
C44 Fe4 C41 C37 163.3(11)
C46 Fe4 C41 C37 -116.8(9)
C38 Fe4 C41 C37 37.5(6)
C45 Fe4 C41 C40 76.3(10)
C42 Fe4 C41 C40 161.8(9)
C39 Fe4 C41 C40 -37.7(7)
C43 Fe4 C41 C40 -163(2)
C44 Fe4 C41 C40 43.0(15)
C46 Fe4 C41 C40 122.9(9)
C38 Fe4 C41 C40 -82.8(7)
C37 Fe4 C41 C40 -120.3(9)
C45 Fe4 C42 C43 -80.2(11)
C40 Fe4 C42 C43 -137(2)
C39 Fe4 C42 C43 33.0(18)
C44 Fe4 C42 C43 -37.5(9)
C46 Fe4 C42 C43 -122.3(15)
C38 Fe4 C42 C43 78.3(11)
C41 Fe4 C42 C43 168.2(8)
C37 Fe4 C42 C43 124.7(9)
C45 Fe4 C42 C46 42.1(11)
C40 Fe4 C42 C46 -15(3)
C39 Fe4 C42 C46 155.3(12)
C43 Fe4 C42 C46 122.3(15)
C44 Fe4 C42 C46 84.8(12)
C38 Fe4 C42 C46 -159.4(10)
C41 Fe4 C42 C46 -69.5(13)
C37 Fe4 C42 C46 -113.0(11)
C46 C42 C43 C44 0.8(18)
Fe4 C42 C43 C44 61.2(11)
C46 C42 C43 Fe4 -60.4(12)
C45 Fe4 C43 C44 -35.3(10)
C40 Fe4 C43 C44 41.8(16)
C42 Fe4 C43 C44 -117.7(14)
C39 Fe4 C43 C44 78.1(10)
C46 Fe4 C43 C44 -82.4(11)
C38 Fe4 C43 C44 122.8(9)
C41 Fe4 C43 C44 -162(2)
C37 Fe4 C43 C44 163.7(8)
C45 Fe4 C43 C42 82.4(12)
C40 Fe4 C43 C42 159.5(11)
C39 Fe4 C43 C42 -164.2(9)
C44 Fe4 C43 C42 117.7(14)
C46 Fe4 C43 C42 35.3(10)
C38 Fe4 C43 C42 -119.5(10)
C41 Fe4 C43 C42 -44(3)
C37 Fe4 C43 C42 -78.6(11)
C42 C43 C44 C45 -2.7(18)
Fe4 C43 C44 C45 57.7(11)
C42 C43 C44 Fe4 -60.4(11)
C45 Fe4 C44 C43 122.6(15)
C40 Fe4 C44 C43 -158.4(10)
C42 Fe4 C44 C43 37.9(10)
C39 Fe4 C44 C43 -116.5(10)
C46 Fe4 C44 C43 80.6(11)
C38 Fe4 C44 C43 -75.3(11)
C41 Fe4 C44 C43 171.2(11)
C37 Fe4 C44 C43 -50(2)
C40 Fe4 C44 C45 79.0(12)
C42 Fe4 C44 C45 -84.7(12)
C39 Fe4 C44 C45 120.9(11)
C43 Fe4 C44 C45 -122.6(15)
C46 Fe4 C44 C45 -42.0(12)
C38 Fe4 C44 C45 162.2(10)
C41 Fe4 C44 C45 48.6(17)
C37 Fe4 C44 C45 -172.7(16)
C43 C44 C45 C46 3.4(18)
Fe4 C44 C45 C46 61.9(10)
C43 C44 C45 Fe4 -58.6(11)
C40 Fe4 C45 C44 -115.7(10)
C42 Fe4 C45 C44 77.0(11)
C39 Fe4 C45 C44 -74.7(11)
C43 Fe4 C45 C44 34.8(10)
C46 Fe4 C45 C44 115.1(15)
C38 Fe4 C45 C44 -44(2)
C41 Fe4 C45 C44 -157.0(9)
C37 Fe4 C45 C44 174.8(11)
C40 Fe4 C45 C46 129.2(11)
C42 Fe4 C45 C46 -38.1(10)
C39 Fe4 C45 C46 170.2(10)
C43 Fe4 C45 C46 -80.4(11)
C44 Fe4 C45 C46 -115.1(15)
C38 Fe4 C45 C46 -159.6(15)
C41 Fe4 C45 C46 87.8(11)
C37 Fe4 C45 C46 60(2)
C43 C42 C46 C45 1.2(18)
Fe4 C42 C46 C45 -59.1(10)
C43 C42 C46 Fe4 60.3(12)
C44 C45 C46 C42 -2.7(17)
Fe4 C45 C46 C42 60.6(11)
C44 C45 C46 Fe4 -63.3(11)
C45 Fe4 C46 C42 -115.1(15)
C40 Fe4 C46 C42 175.3(9)
C39 Fe4 C46 C42 -143.3(19)
C43 Fe4 C46 C42 -35.2(10)
C44 Fe4 C46 C42 -77.0(11)
C38 Fe4 C46 C42 47(2)
C41 Fe4 C46 C42 131.5(10)
C37 Fe4 C46 C42 88.4(11)
C40 Fe4 C46 C45 -69.6(12)
C42 Fe4 C46 C45 115.1(15)
C39 Fe4 C46 C45 -28(3)
C43 Fe4 C46 C45 79.9(11)
C44 Fe4 C46 C45 38.1(10)
C38 Fe4 C46 C45 162.0(13)
C41 Fe4 C46 C45 -113.4(11)
C37 Fe4 C46 C45 -156.5(10)
C4 C5 C47 C48 -143.0(11)
C6 C5 C47 C48 26.5(14)
C4 C5 C47 C51 26.5(17)
C6 C5 C47 C51 -163.9(11)
C4 C5 C47 Fe5 -60.9(12)
C6 C5 C47 Fe5 108.6(9)
C49 Fe5 C47 C48 -38.0(6)
C52 Fe5 C47 C48 123.0(9)
C50 Fe5 C47 C48 -81.3(7)
C56 Fe5 C47 C48 163.5(9)
C53 Fe5 C47 C48 78.1(9)
C54 Fe5 C47 C48 43.0(17)
C51 Fe5 C47 C48 -118.5(9)
C55 Fe5 C47 C48 -164.1(18)
C49 Fe5 C47 C51 80.5(7)
C52 Fe5 C47 C51 -118.6(9)
C48 Fe5 C47 C51 118.5(9)
C50 Fe5 C47 C51 37.1(7)
C56 Fe5 C47 C51 -78.1(10)
C53 Fe5 C47 C51 -163.4(9)
C54 Fe5 C47 C51 161.5(14)
C55 Fe5 C47 C51 -46(2)
C49 Fe5 C47 C5 -154.0(9)
C52 Fe5 C47 C5 7.0(11)
C48 Fe5 C47 C5 -116.0(10)
C50 Fe5 C47 C5 162.7(9)
C56 Fe5 C47 C5 47.5(11)
C53 Fe5 C47 C5 -37.8(11)
C54 Fe5 C47 C5 -72.9(17)
C51 Fe5 C47 C5 125.6(10)
C55 Fe5 C47 C5 80(2)
C51 C47 C48 C49 0.3(12)
C5 C47 C48 C49 172.1(9)
Fe5 C47 C48 C49 58.4(8)
C51 C47 C48 Fe5 -58.2(7)
C5 C47 C48 Fe5 113.7(10)
C49 Fe5 C48 C47 120.0(9)
C52 Fe5 C48 C47 -78.5(10)
C50 Fe5 C48 C47 82.4(7)
C56 Fe5 C48 C47 -46(2)
C53 Fe5 C48 C47 -120.1(8)
C54 Fe5 C48 C47 -162.2(8)
C51 Fe5 C48 C47 38.6(6)
C55 Fe5 C48 C47 166.9(15)
C52 Fe5 C48 C49 161.5(9)
C50 Fe5 C48 C49 -37.7(6)
C56 Fe5 C48 C49 -165.9(19)
C53 Fe5 C48 C49 119.9(8)
C54 Fe5 C48 C49 77.8(9)
C51 Fe5 C48 C49 -81.4(7)
C55 Fe5 C48 C49 46.9(18)
C47 Fe5 C48 C49 -120.0(9)
C47 C48 C49 C50 0.4(13)
Fe5 C48 C49 C50 60.8(8)
C47 C48 C49 Fe5 -60.4(8)
C52 Fe5 C49 C50 -175(2)
C48 Fe5 C49 C50 -118.6(9)
C56 Fe5 C49 C50 50.2(17)
C53 Fe5 C49 C50 162.4(9)
C54 Fe5 C49 C50 121.5(8)
C51 Fe5 C49 C50 -37.1(7)
C55 Fe5 C49 C50 80.8(9)
C47 Fe5 C49 C50 -81.5(7)
C52 Fe5 C49 C48 -56(2)
C50 Fe5 C49 C48 118.6(9)
C56 Fe5 C49 C48 168.7(15)
C53 Fe5 C49 C48 -79.0(9)
C54 Fe5 C49 C48 -119.9(8)
C51 Fe5 C49 C48 81.4(7)
C55 Fe5 C49 C48 -160.6(8)
C47 Fe5 C49 C48 37.0(6)
C48 C49 C50 C51 -0.9(14)
Fe5 C49 C50 C51 59.2(9)
C48 C49 C50 Fe5 -60.1(8)
C52 Fe5 C50 C49 175.9(17)
C48 Fe5 C50 C49 38.9(6)
C56 Fe5 C50 C49 -158.6(8)
C53 Fe5 C50 C49 -44(2)
C54 Fe5 C50 C49 -75.6(9)
C51 Fe5 C50 C49 120.3(10)
C55 Fe5 C50 C49 -117.0(8)
C47 Fe5 C50 C49 82.6(7)
C49 Fe5 C50 C51 -120.3(10)
C52 Fe5 C50 C51 56(2)
C48 Fe5 C50 C51 -81.5(7)
C56 Fe5 C50 C51 81.1(9)
C53 Fe5 C50 C51 -164.1(17)
C54 Fe5 C50 C51 164.1(8)
C55 Fe5 C50 C51 122.7(8)
C47 Fe5 C50 C51 -37.7(6)
C49 C50 C51 C47 1.1(14)
Fe5 C50 C51 C47 59.2(8)
C49 C50 C51 Fe5 -58.1(9)
C48 C47 C51 C50 -0.8(13)
C5 C47 C51 C50 -171.7(11)
Fe5 C47 C51 C50 -58.4(8)
C48 C47 C51 Fe5 57.6(7)
C5 C47 C51 Fe5 -113.3(11)
C49 Fe5 C51 C50 37.0(7)
C52 Fe5 C51 C50 -157.4(10)
C48 Fe5 C51 C50 82.0(7)
C56 Fe5 C51 C50 -117.9(9)
C53 Fe5 C51 C50 163.3(19)
C54 Fe5 C51 C50 -40.2(18)
C55 Fe5 C51 C50 -76.2(10)
C47 Fe5 C51 C50 120.0(9)
C49 Fe5 C51 C47 -83.0(6)
C52 Fe5 C51 C47 82.6(10)
C48 Fe5 C51 C47 -38.0(6)
C50 Fe5 C51 C47 -120.0(9)
C56 Fe5 C51 C47 122.1(8)
C53 Fe5 C51 C47 43(2)
C54 Fe5 C51 C47 -160.2(15)
C55 Fe5 C51 C47 163.8(8)
C49 Fe5 C52 C56 -152.7(18)
C48 Fe5 C52 C56 163.6(10)
C50 Fe5 C52 C56 36(2)
C53 Fe5 C52 C56 -123.2(18)
C54 Fe5 C52 C56 -83.4(13)
C51 Fe5 C52 C56 76.4(13)
C55 Fe5 C52 C56 -39.4(12)
C47 Fe5 C52 C56 120.7(11)
C49 Fe5 C52 C53 -29(3)
C48 Fe5 C52 C53 -73.1(13)
C50 Fe5 C52 C53 159.2(15)
C56 Fe5 C52 C53 123.2(18)
C54 Fe5 C52 C53 39.8(11)
C51 Fe5 C52 C53 -160.4(10)
C55 Fe5 C52 C53 83.8(13)
C47 Fe5 C52 C53 -116.1(11)
C56 C52 C53 C54 -2(2)
Fe5 C52 C53 C54 -61.2(12)
C56 C52 C53 Fe5 59.0(13)
C49 Fe5 C53 C54 -75.3(12)
C52 Fe5 C53 C54 115.0(17)
C48 Fe5 C53 C54 -118.5(10)
C50 Fe5 C53 C54 -43(2)
C56 Fe5 C53 C54 81.1(12)
C51 Fe5 C53 C54 167.3(15)
C55 Fe5 C53 C54 37.7(10)
C47 Fe5 C53 C54 -160.3(9)
C49 Fe5 C53 C52 169.7(11)
C48 Fe5 C53 C52 126.6(12)
C50 Fe5 C53 C52 -158.2(17)
C56 Fe5 C53 C52 -33.8(11)
C54 Fe5 C53 C52 -115.0(17)
C51 Fe5 C53 C52 52(2)
C55 Fe5 C53 C52 -77.3(13)
C47 Fe5 C53 C52 84.7(13)
C52 C53 C54 C55 0.0(19)
Fe5 C53 C54 C55 -60.4(12)
C52 C53 C54 Fe5 60.3(11)
C49 Fe5 C54 C55 -119.3(10)
C52 Fe5 C54 C55 77.9(12)
C48 Fe5 C54 C55 -161.9(10)
C50 Fe5 C54 C55 -78.7(12)
C56 Fe5 C54 C55 36.4(11)
C53 Fe5 C54 C55 118.6(16)
C51 Fe5 C54 C55 -49(2)
C47 Fe5 C54 C55 166.8(13)
C49 Fe5 C54 C53 122.0(11)
C52 Fe5 C54 C53 -40.7(12)
C48 Fe5 C54 C53 79.5(12)
C50 Fe5 C54 C53 162.7(11)
C56 Fe5 C54 C53 -82.2(13)
C51 Fe5 C54 C53 -167.5(15)
C55 Fe5 C54 C53 -118.6(16)
C47 Fe5 C54 C53 48(2)
C53 C54 C55 C56 2(2)
Fe5 C54 C55 C56 -57.6(12)
C53 C54 C55 Fe5 59.7(12)
C49 Fe5 C55 C54 77.2(12)
C52 Fe5 C55 C54 -83.7(12)
C48 Fe5 C55 C54 43(2)
C50 Fe5 C55 C54 119.4(10)
C56 Fe5 C55 C54 -121.3(17)
C53 Fe5 C55 C54 -38.2(11)
C51 Fe5 C55 C54 160.9(9)
C47 Fe5 C55 C54 -164.3(15)
C49 Fe5 C55 C56 -161.4(11)
C52 Fe5 C55 C56 37.6(12)
C48 Fe5 C55 C56 164.2(14)
C50 Fe5 C55 C56 -119.3(12)
C53 Fe5 C55 C56 83.1(13)
C54 Fe5 C55 C56 121.3(17)
C51 Fe5 C55 C56 -77.8(13)
C47 Fe5 C55 C56 -43(2)
C53 C52 C56 C55 4(2)
Fe5 C52 C56 C55 61.6(12)
C53 C52 C56 Fe5 -58.1(13)
C54 C55 C56 C52 -3(2)
Fe5 C55 C56 C52 -61.3(12)
C54 C55 C56 Fe5 57.8(12)
C49 Fe5 C56 C52 159.6(14)
C48 Fe5 C56 C52 -44(3)
C50 Fe5 C56 C52 -164.5(11)
C53 Fe5 C56 C52 36.5(12)
C54 Fe5 C56 C52 80.4(13)
C51 Fe5 C56 C52 -121.8(12)
C55 Fe5 C56 C52 116.7(18)
C47 Fe5 C56 C52 -78.8(13)
C49 Fe5 C56 C55 43(2)
C52 Fe5 C56 C55 -116.7(18)
C48 Fe5 C56 C55 -160.8(17)
C50 Fe5 C56 C55 78.8(13)
C53 Fe5 C56 C55 -80.2(12)
C54 Fe5 C56 C55 -36.3(11)
C51 Fe5 C56 C55 121.5(11)
C47 Fe5 C56 C55 164.5(10)
C1 C6 C57 C58 111.6(13)
C5 C6 C57 C58 -89.0(14)
C1 C6 C57 C61 -53.8(12)
C5 C6 C57 C61 105.6(11)
C1 C6 C57 Fe6 -139.2(9)
C5 C6 C57 Fe6 20.2(15)
C60 Fe6 C57 C58 -81.2(7)
C62 Fe6 C57 C58 126.4(7)
C61 Fe6 C57 C58 -118.6(9)
C63 Fe6 C57 C58 83.1(8)
C65 Fe6 C57 C58 -147.3(19)
C66 Fe6 C57 C58 168.8(7)
C59 Fe6 C57 C58 -37.7(6)
C64 Fe6 C57 C58 46.4(14)
C60 Fe6 C57 C61 37.4(6)
C62 Fe6 C57 C61 -115.0(7)
C63 Fe6 C57 C61 -158.4(7)
C65 Fe6 C57 C61 -29(2)
C66 Fe6 C57 C61 -72.6(8)
C59 Fe6 C57 C61 80.9(7)
C64 Fe6 C57 C61 165.0(11)
C58 Fe6 C57 C61 118.6(9)
C60 Fe6 C57 C6 143.9(11)
C62 Fe6 C57 C6 -8.5(12)
C61 Fe6 C57 C6 106.5(12)
C63 Fe6 C57 C6 -51.9(12)
C65 Fe6 C57 C6 78(2)
C66 Fe6 C57 C6 33.9(13)
C59 Fe6 C57 C6 -172.6(11)
C64 Fe6 C57 C6 -88.5(15)
C58 Fe6 C57 C6 -134.9(13)
C61 C57 C58 C59 0.5(11)
C6 C57 C58 C59 -166.0(10)
Fe6 C57 C58 C59 58.5(7)
C61 C57 C58 Fe6 -58.1(7)
C6 C57 C58 Fe6 135.5(12)
C60 Fe6 C58 C57 82.6(7)
C62 Fe6 C58 C57 -76.8(8)
C61 Fe6 C58 C57 38.3(6)
C63 Fe6 C58 C57 -117.1(7)
C65 Fe6 C58 C57 163.1(11)
C66 Fe6 C58 C57 -42(2)
C59 Fe6 C58 C57 120.0(9)
C64 Fe6 C58 C57 -159.3(7)
C60 Fe6 C58 C59 -37.4(6)
C62 Fe6 C58 C59 163.2(7)
C61 Fe6 C58 C59 -81.7(7)
C63 Fe6 C58 C59 122.9(7)
C65 Fe6 C58 C59 43.1(14)
C66 Fe6 C58 C59 -162(2)
C64 Fe6 C58 C59 80.8(8)
C57 Fe6 C58 C59 -120.0(9)
C57 C58 C59 C60 -1.7(12)
Fe6 C58 C59 C60 57.5(7)
C57 C58 C59 Fe6 -59.3(7)
C61 Fe6 C59 C60 -38.5(7)
C63 Fe6 C59 C60 161.7(7)
C65 Fe6 C59 C60 81.9(9)
C66 Fe6 C59 C60 52.6(13)
C64 Fe6 C59 C60 123.6(8)
C58 Fe6 C59 C60 -119.5(9)
C57 Fe6 C59 C60 -82.5(7)
C60 Fe6 C59 C58 119.5(9)
C62 Fe6 C59 C58 -60(2)
C61 Fe6 C59 C58 81.0(7)
C63 Fe6 C59 C58 -78.8(8)
C65 Fe6 C59 C58 -158.7(7)
C66 Fe6 C59 C58 172.0(9)
C64 Fe6 C59 C58 -116.9(7)
C57 Fe6 C59 C58 37.0(6)
C58 C59 C60 C61 2.3(12)
Fe6 C59 C60 C61 61.1(8)
C58 C59 C60 Fe6 -58.8(7)
C62 Fe6 C60 C59 179.6(10)
C61 Fe6 C60 C59 118.5(10)
C63 Fe6 C60 C59 -52.7(19)
C65 Fe6 C60 C59 -112.8(8)
C66 Fe6 C60 C59 -154.0(7)
C64 Fe6 C60 C59 -74.8(9)
C58 Fe6 C60 C59 37.9(7)
C57 Fe6 C60 C59 81.3(7)
C62 Fe6 C60 C61 61.2(13)
C63 Fe6 C60 C61 -171.1(15)
C65 Fe6 C60 C61 128.7(8)
C66 Fe6 C60 C61 87.5(8)
C59 Fe6 C60 C61 -118.5(10)
C64 Fe6 C60 C61 166.8(7)
C58 Fe6 C60 C61 -80.5(7)
C57 Fe6 C60 C61 -37.1(6)
C59 C60 C61 C57 -2.1(12)
Fe6 C60 C61 C57 59.8(7)
C59 C60 C61 Fe6 -61.9(8)
C58 C57 C61 C60 1.0(11)
C6 C57 C61 C60 170.4(9)
Fe6 C57 C61 C60 -58.0(7)
C58 C57 C61 Fe6 59.0(7)
C6 C57 C61 Fe6 -131.6(8)
C62 Fe6 C61 C60 -153.1(7)
C63 Fe6 C61 C60 172.8(12)
C65 Fe6 C61 C60 -68.5(9)
C66 Fe6 C61 C60 -111.0(7)
C59 Fe6 C61 C60 37.9(7)
C64 Fe6 C61 C60 -38.5(19)
C58 Fe6 C61 C60 82.4(7)
C57 Fe6 C61 C60 120.3(9)
C60 Fe6 C61 C57 -120.3(9)
C62 Fe6 C61 C57 86.6(7)
C63 Fe6 C61 C57 52.5(15)
C65 Fe6 C61 C57 171.2(7)
C66 Fe6 C61 C57 128.7(6)
C59 Fe6 C61 C57 -82.3(6)
C64 Fe6 C61 C57 -158.8(15)
C58 Fe6 C61 C57 -37.8(6)
C60 Fe6 C62 C63 156.9(11)
C61 Fe6 C62 C63 -159.9(8)
C65 Fe6 C62 C63 81.1(10)
C66 Fe6 C62 C63 119.2(11)
C59 Fe6 C62 C63 -24(2)
C64 Fe6 C62 C63 37.7(8)
C58 Fe6 C62 C63 -72.1(10)
C57 Fe6 C62 C63 -115.1(8)
C60 Fe6 C62 C66 37.7(14)
C61 Fe6 C62 C66 80.9(9)
C63 Fe6 C62 C66 -119.2(11)
C65 Fe6 C62 C66 -38.0(8)
C59 Fe6 C62 C66 -143.2(18)
C64 Fe6 C62 C66 -81.5(8)
C58 Fe6 C62 C66 168.7(7)
C57 Fe6 C62 C66 125.8(7)
C66 C62 C63 C64 -0.5(14)
Fe6 C62 C63 C64 -61.2(9)
C66 C62 C63 Fe6 60.7(9)
C60 Fe6 C63 C64 -30(2)
C62 Fe6 C63 C64 117.9(12)
C61 Fe6 C63 C64 165.5(12)
C65 Fe6 C63 C64 36.1(9)
C66 Fe6 C63 C64 80.4(9)
C59 Fe6 C63 C64 -69.6(10)
C58 Fe6 C63 C64 -113.1(8)
C57 Fe6 C63 C64 -156.4(8)
C60 Fe6 C63 C62 -147.4(15)
C61 Fe6 C63 C62 47.6(17)
C65 Fe6 C63 C62 -81.8(9)
C66 Fe6 C63 C62 -37.5(8)
C59 Fe6 C63 C62 172.5(7)
C64 Fe6 C63 C62 -117.9(12)
C58 Fe6 C63 C62 129.1(8)
C57 Fe6 C63 C62 85.8(9)
C62 C63 C64 C65 2.3(16)
Fe6 C63 C64 C65 -58.1(10)
C62 C63 C64 Fe6 60.4(9)
C60 Fe6 C64 C63 169.1(8)
C62 Fe6 C64 C63 -38.2(8)
C61 Fe6 C64 C63 -161.2(14)
C65 Fe6 C64 C63 -121.8(13)
C66 Fe6 C64 C63 -81.9(9)
C59 Fe6 C64 C63 128.3(9)
C58 Fe6 C64 C63 85.6(9)
C57 Fe6 C64 C63 52.7(15)
C60 Fe6 C64 C65 -69.1(10)
C62 Fe6 C64 C65 83.6(9)
C61 Fe6 C64 C65 -39(2)
C63 Fe6 C64 C65 121.8(13)
C66 Fe6 C64 C65 39.8(9)
C59 Fe6 C64 C65 -110.0(9)
C58 Fe6 C64 C65 -152.7(8)
C57 Fe6 C64 C65 174.5(10)
C63 C64 C65 C66 -3.1(16)
Fe6 C64 C65 C66 -61.3(9)
C63 C64 C65 Fe6 58.2(10)
C60 Fe6 C65 C64 127.1(9)
C62 Fe6 C65 C64 -78.6(9)
C61 Fe6 C65 C64 166.3(8)
C63 Fe6 C65 C64 -35.5(9)
C66 Fe6 C65 C64 -115.8(12)
C59 Fe6 C65 C64 85.6(10)
C58 Fe6 C65 C64 55.7(15)
C57 Fe6 C65 C64 -171.0(16)
C60 Fe6 C65 C66 -117.0(8)
C62 Fe6 C65 C66 37.3(8)
C61 Fe6 C65 C66 -77.9(10)
C63 Fe6 C65 C66 80.3(9)
C59 Fe6 C65 C66 -158.6(8)
C64 Fe6 C65 C66 115.8(12)
C58 Fe6 C65 C66 171.6(9)
C57 Fe6 C65 C66 -55(2)
C63 C62 C66 C65 -1.4(14)
Fe6 C62 C66 C65 59.3(9)
C63 C62 C66 Fe6 -60.6(9)
C64 C65 C66 C62 2.7(15)
Fe6 C65 C66 C62 -59.1(9)
C64 C65 C66 Fe6 61.8(9)
C60 Fe6 C66 C62 -162.5(7)
C61 Fe6 C66 C62 -118.4(7)
C63 Fe6 C66 C62 37.3(8)
C65 Fe6 C66 C62 119.0(12)
C59 Fe6 C66 C62 161.7(9)
C64 Fe6 C66 C62 80.1(8)
C58 Fe6 C66 C62 -42(3)
C57 Fe6 C66 C62 -76.9(9)
C60 Fe6 C66 C65 78.5(10)
C62 Fe6 C66 C65 -119.0(12)
C61 Fe6 C66 C65 122.6(9)
C63 Fe6 C66 C65 -81.8(10)
C59 Fe6 C66 C65 42.7(15)
C64 Fe6 C66 C65 -38.9(9)
C58 Fe6 C66 C65 -161(2)
C57 Fe6 C66 C65 164.0(8)
C6S C1S C2S C3S 0.0
Cl1 C1S C2S C3S 179.7(15)
C6S C1S C2S Cl2 177.4(15)
Cl1 C1S C2S Cl2 -2.9(15)
C1S C2S C3S C4S 0.0
Cl2 C2S C3S C4S -177.4(15)
C2S C3S C4S C5S 0.0
C3S C4S C5S C6S 0.0
C4S C5S C6S C1S 0.0
C2S C1S C6S C5S 0.0
Cl1 C1S C6S C5S -179.7(15)
